data_7116687
loop_
_publ_author_name
'Biavardi, Elisa'
'Ugozzoli, Franco'
'Massera, Chiara'

_publ_section_title
;
 Chemoselective recognition with phosphonate cavitands: the ephedrine over
 pseudoephedrine case
;
_journal_coden_ASTM CHCOFS
_journal_issue 16
_journal_name_full
;
 Chemical Communications (Cambridge, United Kingdom)
;
_journal_page_first 3426
_journal_page_last 3429
_journal_paper_doi 10.1039/c4cc09387a
_journal_volume 51
_journal_year 2015
_chemical_absolute_configuration ad
_chemical_formula_moiety '2(C68 H68 P4 O12), 2(C10 H16 N O Cl), 4(H2 O), (C H4 O)'
_chemical_formula_sum 'C78.5 H90 Cl N O15.5 P4'
_chemical_formula_weight 1454.84
_space_group_IT_number 4
_symmetry_cell_setting monoclinic
_symmetry_space_group_name_Hall 'P 2yb'
_symmetry_space_group_name_H-M 'P 1 21 1'
_atom_sites_solution_hydrogens geom
_atom_sites_solution_primary direct
_atom_sites_solution_secondary difmap
_audit_creation_method SHELXL-97
_audit_update_record
;
2014-11-18 deposited with the CCDC.
2015-01-20 downloaded from the CCDC.
;
_cell_angle_alpha 90.00
_cell_angle_beta 91.633(2)
_cell_angle_gamma 90.00
_cell_formula_units_Z 4
_cell_length_a 13.898(2)
_cell_length_b 37.849(5)
_cell_length_c 15.383(2)
_cell_measurement_reflns_used 1294
_cell_measurement_temperature 190(2)
_cell_measurement_theta_max 23.36
_cell_measurement_theta_min 1.08
_cell_volume 8088.6(19)
_computing_cell_refinement 'APEX-II (2008)'
_computing_data_collection 'APEX-II (2008)'
_computing_data_reduction 'SAINT (2008)'
_computing_structure_refinement 'SHELXL97, G. M. Sheldrick, Acta Cryst. A, 2008,A64,112-122.'
_computing_structure_solution 'SIR97 (Giacovazzo and co., 1999)'
_diffrn_ambient_temperature 190(2)
_diffrn_measured_fraction_theta_full 0.997
_diffrn_measured_fraction_theta_max 0.997
_diffrn_measurement_device_type 'Bruker APEX-II CCD area-detector'
_diffrn_measurement_method omega-scan
_diffrn_radiation_monochromator graphite
_diffrn_radiation_source 'fine-focus sealed tube'
_diffrn_radiation_type MoK\a
_diffrn_radiation_wavelength 0.71069
_diffrn_reflns_av_R_equivalents 0.1228
_diffrn_reflns_av_sigmaI/netI 0.1396
_diffrn_reflns_limit_h_max 15
_diffrn_reflns_limit_h_min -15
_diffrn_reflns_limit_k_max 42
_diffrn_reflns_limit_k_min -42
_diffrn_reflns_limit_l_max 17
_diffrn_reflns_limit_l_min -17
_diffrn_reflns_number 75584
_diffrn_reflns_theta_full 23.36
_diffrn_reflns_theta_max 23.36
_diffrn_reflns_theta_min 1.08
_diffrn_standards_decay_% 0
_diffrn_standards_interval_count 0
_diffrn_standards_interval_time 0
_diffrn_standards_number 0
_exptl_absorpt_coefficient_mu 0.188
_exptl_absorpt_correction_T_max 0.7449
_exptl_absorpt_correction_T_min 0.6267
_exptl_absorpt_correction_type multi-scan
_exptl_absorpt_process_details 'Bruker Apex-II SADABS'
_exptl_crystal_colour colourless
_exptl_crystal_density_diffrn 1.195
_exptl_crystal_density_method 'not measured'
_exptl_crystal_description prismatic
_exptl_crystal_F_000 3076
_exptl_crystal_size_max 0.12
_exptl_crystal_size_mid 0.10
_exptl_crystal_size_min 0.08
_refine_diff_density_max 1.111
_refine_diff_density_min -0.380
_refine_diff_density_rms 0.103
_refine_ls_abs_structure_details 'Flack H D (1983), Acta Cryst. A39, 876-881'
_refine_ls_abs_structure_Flack -0.06(12)
_refine_ls_extinction_method none
_refine_ls_goodness_of_fit_ref 1.009
_refine_ls_hydrogen_treatment constr
_refine_ls_matrix_type full
_refine_ls_number_parameters 1733
_refine_ls_number_reflns 23446
_refine_ls_number_restraints 1
_refine_ls_restrained_S_all 1.009
_refine_ls_R_factor_all 0.1644
_refine_ls_R_factor_gt 0.0933
_refine_ls_shift/su_max 0.001
_refine_ls_shift/su_mean 0.000
_refine_ls_structure_factor_coef Fsqd
_refine_ls_weighting_details 'calc w=1/[\s^2^(Fo^2^)+(0.1760P)^2^+0.0000P] where P=(Fo^2^+2Fc^2^)/3'
_refine_ls_weighting_scheme calc
_refine_ls_wR_factor_gt 0.2468
_refine_ls_wR_factor_ref 0.2951
_reflns_number_gt 13003
_reflns_number_total 23446
_reflns_threshold_expression >2sigma(I)
_cod_duplicate_entry 7116523
_cod_data_source_file c4cc09387a2.cif
_cod_data_source_block efen11
_cod_original_sg_symbol_H-M P21
_cod_database_code 7116687

loop_
_symmetry_equiv_pos_as_xyz
'x, y, z'
'-x, y+1/2, -z'

loop_
_atom_site_label
_atom_site_type_symbol
_atom_site_fract_x
_atom_site_fract_y
_atom_site_fract_z
_atom_site_U_iso_or_equiv
_atom_site_adp_type
_atom_site_occupancy
_atom_site_symmetry_multiplicity
_atom_site_calc_flag
_atom_site_refinement_flags
Cl1X Cl 0.1780(2) 0.15983(10) 0.3229(2) 0.0717(10) Uani 1 1 d .
O1X O -0.3874(5) 0.08646(19) 0.5006(5) 0.0542(19) Uani 1 1 d .
H1X H -0.3488 0.0705 0.5111 0.081 Uiso 1 1 calc R
N1X N -0.3186(7) 0.1487(2) 0.4373(5) 0.051(2) Uani 1 1 d .
H1X1 H -0.3266 0.1695 0.4097 0.062 Uiso 1 1 calc R
H1X2 H -0.3372 0.1316 0.3998 0.062 Uiso 1 1 calc R
C1X C -0.2119(8) 0.1439(4) 0.4585(7) 0.059(3) Uani 1 1 d .
H1X3 H -0.1915 0.1610 0.5012 0.088 Uiso 1 1 calc R
H1X4 H -0.1760 0.1471 0.4067 0.088 Uiso 1 1 calc R
H1X5 H -0.2008 0.1205 0.4810 0.088 Uiso 1 1 calc R
C2X C -0.3831(8) 0.1480(3) 0.5110(7) 0.051(3) Uani 1 1 d .
H2X H -0.3673 0.1681 0.5489 0.061 Uiso 1 1 calc R
C3X C -0.4828(11) 0.1529(4) 0.4744(10) 0.094(5) Uani 1 1 d .
H3X1 H -0.5028 0.1319 0.4438 0.141 Uiso 1 1 calc R
H3X2 H -0.4840 0.1726 0.4351 0.141 Uiso 1 1 calc R
H3X3 H -0.5259 0.1574 0.5209 0.141 Uiso 1 1 calc R
C4X C -0.3712(9) 0.1152(3) 0.5621(7) 0.050(3) Uani 1 1 d .
H4X H -0.3050 0.1139 0.5857 0.060 Uiso 1 1 calc R
C5X C -0.4400(9) 0.1115(3) 0.6350(7) 0.051(3) Uani 1 1 d .
C6X C -0.5271(8) 0.0957(3) 0.6261(7) 0.053(3) Uani 1 1 d .
H6X H -0.5453 0.0862 0.5724 0.064 Uiso 1 1 calc R
C7X C -0.5906(10) 0.0932(4) 0.6945(8) 0.085(4) Uani 1 1 d .
H7X H -0.6501 0.0821 0.6877 0.102 Uiso 1 1 calc R
C8X C -0.5600(10) 0.1081(4) 0.7743(9) 0.082(4) Uani 1 1 d .
H8X H -0.6004 0.1068 0.8214 0.099 Uiso 1 1 calc R
C9X C -0.4735(13) 0.1244(4) 0.7848(10) 0.098(5) Uani 1 1 d .
H9X H -0.4564 0.1347 0.8378 0.117 Uiso 1 1 calc R
C10X C -0.4094(10) 0.1257(4) 0.7150(8) 0.078(4) Uani 1 1 d .
H10X H -0.3486 0.1357 0.7222 0.094 Uiso 1 1 calc R
Cl1Y Cl -0.1990(2) -0.11066(8) 0.1796(2) 0.0592(8) Uani 1 1 d .
O1Y O 0.3582(6) -0.1105(2) -0.0870(5) 0.064(2) Uani 1 1 d .
H1Y H 0.3115 -0.1189 -0.1133 0.096 Uiso 1 1 calc R
N1Y N 0.2949(6) -0.0872(2) 0.0738(5) 0.043(2) Uani 1 1 d .
H1Y1 H 0.3128 -0.1100 0.0690 0.052 Uiso 1 1 calc R
H1Y2 H 0.3049 -0.0809 0.1297 0.052 Uiso 1 1 calc R
C1Y C 0.1922(8) -0.0851(3) 0.0542(7) 0.055(3) Uani 1 1 d .
H1Y3 H 0.1715 -0.0610 0.0583 0.082 Uiso 1 1 calc R
H1Y4 H 0.1582 -0.0993 0.0950 0.082 Uiso 1 1 calc R
H1Y5 H 0.1791 -0.0937 -0.0037 0.082 Uiso 1 1 calc R
C2Y C 0.3614(8) -0.0648(3) 0.0179(7) 0.054(3) Uani 1 1 d .
H2Y H 0.3468 -0.0398 0.0270 0.065 Uiso 1 1 calc R
C3Y C 0.4599(8) -0.0719(3) 0.0504(8) 0.065(3) Uani 1 1 d .
H3Y1 H 0.4783 -0.0954 0.0346 0.098 Uiso 1 1 calc R
H3Y2 H 0.4627 -0.0696 0.1126 0.098 Uiso 1 1 calc R
H3Y3 H 0.5032 -0.0552 0.0254 0.098 Uiso 1 1 calc R
C4Y C 0.3453(8) -0.0736(3) -0.0780(7) 0.050(3) Uani 1 1 d .
H4Y H 0.2780 -0.0682 -0.0934 0.060 Uiso 1 1 calc R
C5Y C 0.4062(8) -0.0516(4) -0.1339(8) 0.059(4) Uani 1 1 d .
C6Y C 0.3857(13) -0.0172(4) -0.1522(9) 0.098(5) Uani 1 1 d .
H6Y H 0.3316 -0.0070 -0.1284 0.117 Uiso 1 1 calc R
C7Y C 0.4402(14) 0.0023(6) -0.2025(12) 0.119(6) Uiso 1 1 d .
H7Y H 0.4194 0.0251 -0.2147 0.142 Uiso 1 1 calc R
C8Y C 0.5206(17) -0.0078(7) -0.2364(14) 0.144(8) Uiso 1 1 d .
H8Y H 0.5526 0.0079 -0.2719 0.173 Uiso 1 1 calc R
C9Y C 0.557(2) -0.0382(8) -0.2232(18) 0.186(11) Uiso 1 1 d .
H9Y H 0.6165 -0.0450 -0.2440 0.223 Uiso 1 1 calc R
C10Y C 0.4886(14) -0.0642(6) -0.1656(13) 0.122(6) Uiso 1 1 d .
H10Y H 0.5068 -0.0875 -0.1550 0.147 Uiso 1 1 calc R
P1A P -0.3126(2) 0.25059(8) 0.35890(18) 0.0424(7) Uani 1 1 d .
O1A O -0.2226(5) 0.26765(19) 0.4111(4) 0.0457(18) Uani 1 1 d .
O2A O -0.2761(5) 0.24304(18) 0.2633(4) 0.0424(18) Uani 1 1 d .
O3A O -0.3512(5) 0.2195(2) 0.4038(4) 0.050(2) Uani 1 1 d .
P1B P -0.3258(2) 0.09296(8) 0.20156(18) 0.0458(8) Uani 1 1 d .
O1B O -0.2887(5) 0.12578(18) 0.1445(4) 0.0420(18) Uani 1 1 d .
O2B O -0.2415(5) 0.06397(18) 0.1997(5) 0.0489(19) Uani 1 1 d .
O3B O -0.3532(6) 0.1030(2) 0.2894(4) 0.056(2) Uani 1 1 d .
P1C P -0.1476(2) 0.02767(8) 0.55276(19) 0.0466(8) Uani 1 1 d .
O1C O -0.1058(5) 0.01523(18) 0.4615(4) 0.0448(18) Uani 1 1 d .
O2C O -0.0588(5) 0.04110(18) 0.6095(4) 0.0419(18) Uani 1 1 d .
O3C O -0.2233(6) 0.0538(2) 0.5426(5) 0.062(2) Uani 1 1 d .
P1D P -0.1354(2) 0.18570(8) 0.72063(17) 0.0462(8) Uani 1 1 d .
O1D O -0.0500(5) 0.15802(19) 0.7282(4) 0.0459(19) Uani 1 1 d .
O2D O -0.0916(6) 0.21972(18) 0.6773(4) 0.050(2) Uani 1 1 d .
O3D O -0.2204(5) 0.17208(19) 0.6737(4) 0.0470(19) Uani 1 1 d .
P1E P 0.2945(2) -0.04065(7) 0.31389(18) 0.0400(7) Uani 1 1 d .
O1E O 0.2084(5) -0.01257(17) 0.3138(4) 0.0387(17) Uani 1 1 d .
O2E O 0.2574(5) -0.07423(17) 0.3649(4) 0.0378(17) Uani 1 1 d .
O3E O 0.3257(5) -0.0484(2) 0.2265(4) 0.0505(19) Uani 1 1 d .
P1F P 0.3007(2) -0.19245(7) 0.13582(18) 0.0412(7) Uani 1 1 d .
O1F O 0.2637(5) -0.18775(17) 0.2332(4) 0.0373(16) Uani 1 1 d .
O2F O 0.2189(5) -0.21073(18) 0.0837(4) 0.0414(18) Uani 1 1 d .
O3F O 0.3333(6) -0.15925(19) 0.0996(5) 0.053(2) Uani 1 1 d .
P1G P 0.1099(2) -0.13186(8) -0.22640(18) 0.0456(8) Uani 1 1 d .
O1G O 0.0716(5) -0.1670(2) -0.1797(4) 0.050(2) Uani 1 1 d .
O2G O 0.0214(5) -0.10599(18) -0.2314(4) 0.0440(18) Uani 1 1 d .
O3G O 0.1960(6) -0.1174(2) -0.1864(5) 0.058(2) Uani 1 1 d .
P1H P 0.1236(2) 0.02307(8) -0.04160(18) 0.0441(7) Uani 1 1 d .
O1H O 0.0779(5) 0.03555(18) 0.0481(4) 0.0434(18) Uani 1 1 d .
O2H O 0.0331(5) 0.00899(18) -0.1004(4) 0.0452(18) Uani 1 1 d .
O3H O 0.2000(5) -0.00298(19) -0.0300(5) 0.053(2) Uani 1 1 d .
C1A C -0.0075(8) 0.2125(3) 0.4512(6) 0.036(3) Uani 1 1 d .
H1A H 0.0425 0.2026 0.4205 0.043 Uiso 1 1 calc R
C2A C -0.0795(8) 0.2324(2) 0.4090(6) 0.035(3) Uani 1 1 d .
C3A C -0.1501(8) 0.2460(3) 0.4528(6) 0.038(3) Uani 1 1 d .
C4A C -0.1613(8) 0.2423(3) 0.5445(6) 0.040(3) Uani 1 1 d .
C5A C -0.0891(9) 0.2227(3) 0.5831(6) 0.047(3) Uani 1 1 d .
C6A C -0.0132(8) 0.2079(3) 0.5419(7) 0.042(3) Uani 1 1 d .
C7A C -0.2437(8) 0.2582(3) 0.5939(7) 0.056(3) Uani 1 1 d .
H7A1 H -0.3026 0.2465 0.5770 0.083 Uiso 1 1 calc R
H7A2 H -0.2488 0.2829 0.5807 0.083 Uiso 1 1 calc R
H7A3 H -0.2317 0.2552 0.6552 0.083 Uiso 1 1 calc R
C8A C -0.0737(7) 0.2372(3) 0.3077(6) 0.036(3) Uani 1 1 d .
H8A H -0.1070 0.2594 0.2934 0.043 Uiso 1 1 calc R
C9A C 0.0277(8) 0.2411(3) 0.2768(6) 0.044(3) Uani 1 1 d .
H9A1 H 0.0628 0.2194 0.2889 0.053 Uiso 1 1 calc R
H9A2 H 0.0594 0.2600 0.3091 0.053 Uiso 1 1 calc R
C10A C 0.0315(8) 0.2491(3) 0.1807(7) 0.050(3) Uani 1 1 d .
H10A H -0.0119 0.2685 0.1671 0.060 Uiso 1 1 calc R
H10B H 0.0090 0.2286 0.1482 0.060 Uiso 1 1 calc R
C11A C 0.1322(11) 0.2588(5) 0.1517(10) 0.109(6) Uani 1 1 d .
H11A H 0.1645 0.2724 0.1963 0.164 Uiso 1 1 calc R
H11B H 0.1274 0.2724 0.0991 0.164 Uiso 1 1 calc R
H11C H 0.1680 0.2376 0.1414 0.164 Uiso 1 1 calc R
C12A C -0.3900(9) 0.2870(3) 0.3462(8) 0.060(4) Uani 1 1 d .
C13A C -0.4036(14) 0.3009(6) 0.2685(15) 0.125(7) Uiso 1 1 d .
H13A H -0.3801 0.2898 0.2195 0.151 Uiso 1 1 calc R
C14A C -0.4563(19) 0.3340(8) 0.2610(18) 0.178(10) Uiso 1 1 d .
H14A H -0.4652 0.3454 0.2078 0.213 Uiso 1 1 calc R
C15A C -0.4929(14) 0.3480(6) 0.3378(13) 0.124(6) Uiso 1 1 d .
H15A H -0.5267 0.3692 0.3344 0.149 Uiso 1 1 calc R
C16A C -0.4824(15) 0.3333(6) 0.4122(15) 0.133(7) Uiso 1 1 d .
H16A H -0.5164 0.3409 0.4599 0.160 Uiso 1 1 calc R
C17A C -0.4162(12) 0.3048(5) 0.4184(12) 0.115(7) Uani 1 1 d .
H17A H -0.3905 0.2982 0.4725 0.139 Uiso 1 1 calc R
C1B C -0.0890(7) 0.1754(3) 0.2432(6) 0.036(3) Uani 1 1 d .
H1B H -0.0236 0.1725 0.2557 0.043 Uiso 1 1 calc R
C2B C -0.1379(7) 0.1477(3) 0.2057(6) 0.031(2) Uani 1 1 d .
C3B C -0.2342(8) 0.1537(3) 0.1867(6) 0.037(3) Uani 1 1 d .
C4B C -0.2848(7) 0.1841(3) 0.2069(6) 0.042(3) Uani 1 1 d .
C5B C -0.2294(8) 0.2102(3) 0.2453(6) 0.037(3) Uani 1 1 d .
C6B C -0.1309(7) 0.2082(3) 0.2643(6) 0.033(2) Uani 1 1 d .
C7B C -0.3890(8) 0.1882(3) 0.1862(8) 0.055(3) Uani 1 1 d .
H7B1 H -0.4237 0.1689 0.2108 0.083 Uiso 1 1 calc R
H7B2 H -0.3995 0.1884 0.1242 0.083 Uiso 1 1 calc R
H7B3 H -0.4114 0.2101 0.2101 0.083 Uiso 1 1 calc R
C8B C -0.0873(7) 0.1132(3) 0.1811(6) 0.037(2) Uani 1 1 d .
H8B H -0.1260 0.1027 0.1336 0.044 Uiso 1 1 calc R
C9B C 0.0123(8) 0.1192(3) 0.1464(7) 0.044(3) Uani 1 1 d .
H9B1 H 0.0511 0.1315 0.1902 0.053 Uiso 1 1 calc R
H9B2 H 0.0421 0.0965 0.1366 0.053 Uiso 1 1 calc R
C10B C 0.0134(8) 0.1403(3) 0.0626(6) 0.049(3) Uani 1 1 d .
H10C H 0.0798 0.1430 0.0462 0.059 Uiso 1 1 calc R
H10D H -0.0115 0.1637 0.0743 0.059 Uiso 1 1 calc R
C11B C -0.0431(9) 0.1252(3) -0.0149(8) 0.064(4) Uani 1 1 d .
H11D H -0.0248 0.1010 -0.0235 0.096 Uiso 1 1 calc R
H11E H -0.0295 0.1387 -0.0660 0.096 Uiso 1 1 calc R
H11F H -0.1107 0.1264 -0.0041 0.096 Uiso 1 1 calc R
C12B C -0.4144(8) 0.0729(3) 0.1338(7) 0.049(3) Uani 1 1 d .
C13B C -0.4550(10) 0.0430(4) 0.1548(10) 0.079(4) Uani 1 1 d .
H13B H -0.4331 0.0324 0.2061 0.094 Uiso 1 1 calc R
C14B C -0.5244(10) 0.0265(4) 0.1100(11) 0.076(4) Uani 1 1 d .
H14B H -0.5494 0.0053 0.1298 0.091 Uiso 1 1 calc R
C15B C -0.5595(13) 0.0416(5) 0.0322(10) 0.105(6) Uani 1 1 d .
H15B H -0.6066 0.0307 -0.0026 0.126 Uiso 1 1 calc R
C16B C -0.5223(16) 0.0716(6) 0.0119(15) 0.136(7) Uiso 1 1 d .
H16B H -0.5440 0.0821 -0.0396 0.163 Uiso 1 1 calc R
C17B C -0.4486(14) 0.0901(6) 0.0637(13) 0.125(6) Uiso 1 1 d .
H17B H -0.4268 0.1125 0.0488 0.150 Uiso 1 1 calc R
C1C C -0.0197(8) 0.0853(3) 0.3202(6) 0.042(3) Uani 1 1 d .
H1C H 0.0333 0.1001 0.3148 0.050 Uiso 1 1 calc R
C2C C -0.0220(7) 0.0625(3) 0.3909(6) 0.039(3) Uani 1 1 d .
C3C C -0.0988(9) 0.0402(3) 0.3941(6) 0.047(3) Uani 1 1 d .
C4C C -0.1780(8) 0.0396(3) 0.3315(7) 0.047(3) Uani 1 1 d .
C5C C -0.1672(9) 0.0649(3) 0.2636(6) 0.046(3) Uani 1 1 d .
C6C C -0.0908(8) 0.0870(3) 0.2591(7) 0.047(3) Uani 1 1 d .
C7C C -0.2592(9) 0.0147(3) 0.3346(8) 0.062(3) Uani 1 1 d .
H7C1 H -0.2353 -0.0087 0.3464 0.093 Uiso 1 1 calc R
H7C2 H -0.2939 0.0148 0.2798 0.093 Uiso 1 1 calc R
H7C3 H -0.3015 0.0217 0.3799 0.093 Uiso 1 1 calc R
C8C C 0.0544(7) 0.0607(3) 0.4637(6) 0.040(3) Uani 1 1 d .
H8C H 0.0508 0.0371 0.4901 0.048 Uiso 1 1 calc R
C9C C 0.1588(7) 0.0658(3) 0.4319(7) 0.049(3) Uani 1 1 d .
H9C1 H 0.1712 0.0483 0.3875 0.059 Uiso 1 1 calc R
H9C2 H 0.1635 0.0890 0.4051 0.059 Uiso 1 1 calc R
C10C C 0.2327(10) 0.0629(4) 0.4999(9) 0.073(4) Uani 1 1 d .
H10E H 0.2256 0.0826 0.5398 0.088 Uiso 1 1 calc R
H10F H 0.2951 0.0653 0.4738 0.088 Uiso 1 1 calc R
C11C C 0.2319(11) 0.0291(5) 0.5513(10) 0.093(5) Uani 1 1 d .
H11G H 0.1864 0.0311 0.5969 0.140 Uiso 1 1 calc R
H11H H 0.2949 0.0248 0.5762 0.140 Uiso 1 1 calc R
H11I H 0.2137 0.0099 0.5136 0.140 Uiso 1 1 calc R
C12C C -0.1786(8) -0.0125(3) 0.6015(7) 0.043(3) Uani 1 1 d .
C13C C -0.1645(10) -0.0172(3) 0.6890(9) 0.066(4) Uani 1 1 d .
H13C H -0.1377 0.0009 0.7228 0.079 Uiso 1 1 calc R
C14C C -0.1904(11) -0.0493(4) 0.7280(10) 0.081(4) Uani 1 1 d .
H14C H -0.1759 -0.0527 0.7868 0.097 Uiso 1 1 calc R
C15C C -0.2349(10) -0.0751(4) 0.6838(9) 0.070(4) Uani 1 1 d .
H15C H -0.2529 -0.0959 0.7112 0.084 Uiso 1 1 calc R
C16C C -0.2542(9) -0.0699(3) 0.5936(8) 0.063(4) Uani 1 1 d .
H16C H -0.2852 -0.0872 0.5602 0.076 Uiso 1 1 calc R
C17C C -0.2251(10) -0.0379(4) 0.5561(8) 0.067(4) Uani 1 1 d .
H17C H -0.2388 -0.0341 0.4972 0.081 Uiso 1 1 calc R
C1D C 0.0551(8) 0.1224(3) 0.5323(7) 0.044(3) Uani 1 1 d .
H1D H 0.0928 0.1296 0.4866 0.053 Uiso 1 1 calc R
C2D C 0.0319(7) 0.1471(3) 0.5931(6) 0.036(3) Uani 1 1 d .
C3D C -0.0258(8) 0.1341(3) 0.6611(6) 0.045(3) Uani 1 1 d .
C4D C -0.0581(7) 0.1009(3) 0.6659(6) 0.037(3) Uani 1 1 d .
C5D C -0.0274(9) 0.0783(3) 0.5994(7) 0.048(3) Uani 1 1 d .
C6D C 0.0267(7) 0.0884(3) 0.5345(6) 0.039(3) Uani 1 1 d .
C7D C -0.1216(9) 0.0880(3) 0.7411(7) 0.053(3) Uani 1 1 d .
H7D1 H -0.1203 0.1053 0.7869 0.080 Uiso 1 1 calc R
H7D2 H -0.0972 0.0659 0.7631 0.080 Uiso 1 1 calc R
H7D3 H -0.1866 0.0849 0.7197 0.080 Uiso 1 1 calc R
C8D C 0.0631(8) 0.1859(3) 0.5913(6) 0.043(3) Uani 1 1 d .
H8D H 0.0659 0.1943 0.6515 0.051 Uiso 1 1 calc R
C9D C 0.1667(8) 0.1903(4) 0.5537(8) 0.059(3) Uani 1 1 d .
H9D1 H 0.1670 0.1799 0.4962 0.071 Uiso 1 1 calc R
H9D2 H 0.1800 0.2153 0.5475 0.071 Uiso 1 1 calc R
C10D C 0.2453(10) 0.1741(4) 0.6076(9) 0.083(5) Uani 1 1 d .
H10G H 0.2215 0.1525 0.6331 0.099 Uiso 1 1 calc R
H10H H 0.2975 0.1678 0.5701 0.099 Uiso 1 1 calc R
C11D C 0.2804(17) 0.1954(7) 0.6723(16) 0.169(9) Uiso 1 1 d .
H11J H 0.3339 0.2087 0.6517 0.253 Uiso 1 1 calc R
H11K H 0.3013 0.1811 0.7209 0.253 Uiso 1 1 calc R
H11L H 0.2309 0.2113 0.6901 0.253 Uiso 1 1 calc R
C12D C -0.1436(8) 0.1987(3) 0.8291(7) 0.048(3) Uani 1 1 d .
C13D C -0.2250(9) 0.1892(3) 0.8730(7) 0.055(3) Uani 1 1 d .
H13D H -0.2751 0.1775 0.8436 0.066 Uiso 1 1 calc R
C14D C -0.2322(10) 0.1971(4) 0.9621(9) 0.064(4) Uani 1 1 d .
H14D H -0.2876 0.1912 0.9914 0.077 Uiso 1 1 calc R
C15D C -0.1578(11) 0.2134(3) 1.0050(8) 0.064(4) Uani 1 1 d .
H15D H -0.1610 0.2183 1.0641 0.076 Uiso 1 1 calc R
C16D C -0.0766(10) 0.2226(3) 0.9591(7) 0.058(3) Uani 1 1 d .
H16D H -0.0257 0.2335 0.9892 0.070 Uiso 1 1 calc R
C17D C -0.0681(9) 0.2167(3) 0.8750(7) 0.050(3) Uani 1 1 d .
H17D H -0.0137 0.2242 0.8463 0.060 Uiso 1 1 calc R
C1E C -0.0088(7) -0.0363(3) 0.1838(6) 0.033(2) Uani 1 1 d .
H1E H -0.0593 -0.0524 0.1857 0.040 Uiso 1 1 calc R
C2E C 0.0630(7) -0.0374(2) 0.2502(6) 0.031(2) Uani 1 1 d .
C3E C 0.1360(8) -0.0129(3) 0.2472(6) 0.043(3) Uani 1 1 d .
C4E C 0.1435(8) 0.0117(3) 0.1811(6) 0.038(3) Uani 1 1 d .
C5E C 0.0723(9) 0.0103(3) 0.1184(7) 0.046(3) Uani 1 1 d .
C6E C -0.0079(7) -0.0125(3) 0.1162(6) 0.036(2) Uani 1 1 d .
C7E C 0.2245(8) 0.0381(3) 0.1824(7) 0.051(3) Uani 1 1 d .
H7E1 H 0.2360 0.0464 0.2407 0.077 Uiso 1 1 calc R
H7E2 H 0.2073 0.0577 0.1455 0.077 Uiso 1 1 calc R
H7E3 H 0.2817 0.0271 0.1617 0.077 Uiso 1 1 calc R
C8E C 0.0585(8) -0.0633(3) 0.3251(7) 0.040(3) Uani 1 1 d .
H8E H 0.0950 -0.0525 0.3736 0.049 Uiso 1 1 calc R
C9E C -0.0462(7) -0.0694(3) 0.3583(7) 0.039(3) Uani 1 1 d .
H9E1 H -0.0758 -0.0466 0.3684 0.047 Uiso 1 1 calc R
H9E2 H -0.0840 -0.0813 0.3130 0.047 Uiso 1 1 calc R
C10E C -0.0503(8) -0.0912(3) 0.4416(7) 0.045(3) Uani 1 1 d .
H10I H -0.1171 -0.0942 0.4568 0.054 Uiso 1 1 calc R
H10J H -0.0238 -0.1145 0.4309 0.054 Uiso 1 1 calc R
C11E C 0.0039(9) -0.0746(3) 0.5170(7) 0.060(3) Uani 1 1 d .
H11M H 0.0712 -0.0799 0.5132 0.090 Uiso 1 1 calc R
H11N H -0.0197 -0.0839 0.5705 0.090 Uiso 1 1 calc R
H11O H -0.0051 -0.0495 0.5156 0.090 Uiso 1 1 calc R
C12E C 0.3796(7) -0.0226(3) 0.3894(7) 0.043(3) Uani 1 1 d .
C13E C 0.4095(9) -0.0385(4) 0.4608(8) 0.074(4) Uani 1 1 d .
H13E H 0.3848 -0.0607 0.4728 0.089 Uiso 1 1 calc R
C14E C 0.4761(12) -0.0240(5) 0.5195(11) 0.104(6) Uani 1 1 d .
H14E H 0.4924 -0.0354 0.5715 0.125 Uiso 1 1 calc R
C15E C 0.5157(10) 0.0068(4) 0.4990(10) 0.072(4) Uani 1 1 d .
H15E H 0.5648 0.0160 0.5346 0.086 Uiso 1 1 calc R
C16E C 0.4862(9) 0.0248(4) 0.4277(9) 0.074(4) Uani 1 1 d .
H16E H 0.5134 0.0467 0.4165 0.089 Uiso 1 1 calc R
C17E C 0.4167(8) 0.0116(3) 0.3709(8) 0.055(3) Uani 1 1 d .
H17E H 0.3949 0.0244 0.3227 0.066 Uiso 1 1 calc R
C1F C 0.0651(7) -0.1252(3) 0.2578(6) 0.035(2) Uani 1 1 d .
H1F H 0.0000 -0.1228 0.2431 0.041 Uiso 1 1 calc R
C2F C 0.1128(7) -0.1565(3) 0.2335(6) 0.031(2) Uani 1 1 d .
C3F C 0.2092(7) -0.1571(3) 0.2538(6) 0.035(3) Uani 1 1 d .
C4F C 0.2640(7) -0.1307(3) 0.2976(6) 0.033(2) Uani 1 1 d .
C5F C 0.2098(7) -0.1017(3) 0.3188(6) 0.033(2) Uani 1 1 d .
C6F C 0.1115(8) -0.0976(2) 0.3030(6) 0.036(3) Uani 1 1 d .
C7F C 0.3657(7) -0.1334(3) 0.3178(7) 0.047(3) Uani 1 1 d .
H7F1 H 0.4005 -0.1342 0.2648 0.070 Uiso 1 1 calc R
H7F2 H 0.3781 -0.1545 0.3506 0.070 Uiso 1 1 calc R
H7F3 H 0.3862 -0.1132 0.3514 0.070 Uiso 1 1 calc R
C8F C 0.0603(6) -0.1866(3) 0.1860(6) 0.030(2) Uani 1 1 d .
H8F H 0.0971 -0.2082 0.1978 0.036 Uiso 1 1 calc R
C9F C -0.0396(7) -0.1927(3) 0.2173(6) 0.036(2) Uani 1 1 d .
H9F1 H -0.0688 -0.2117 0.1834 0.044 Uiso 1 1 calc R
H9F2 H -0.0775 -0.1715 0.2066 0.044 Uiso 1 1 calc R
C10F C -0.0442(9) -0.2023(3) 0.3153(8) 0.056(3) Uani 1 1 d .
H10K H -0.0014 -0.2220 0.3277 0.067 Uiso 1 1 calc R
H10L H -0.0218 -0.1823 0.3499 0.067 Uiso 1 1 calc R
C11F C -0.1412(10) -0.2116(5) 0.3403(9) 0.090(5) Uani 1 1 d .
H11P H -0.1846 -0.1928 0.3244 0.135 Uiso 1 1 calc R
H11Q H -0.1420 -0.2152 0.4020 0.135 Uiso 1 1 calc R
H11R H -0.1609 -0.2329 0.3110 0.135 Uiso 1 1 calc R
C12F C 0.3835(8) -0.2278(3) 0.1467(8) 0.051(3) Uani 1 1 d .
C13F C 0.4308(10) -0.2385(4) 0.0705(9) 0.079(4) Uani 1 1 d .
H13F H 0.4184 -0.2268 0.0183 0.094 Uiso 1 1 calc R
C14F C 0.4941(11) -0.2658(4) 0.0735(12) 0.092(5) Uani 1 1 d .
H14F H 0.5232 -0.2738 0.0234 0.110 Uiso 1 1 calc R
C15F C 0.5144(11) -0.2819(4) 0.1552(19) 0.126(8) Uani 1 1 d .
H15F H 0.5611 -0.2995 0.1600 0.152 Uiso 1 1 calc R
C16F C 0.4670(14) -0.2720(5) 0.2249(12) 0.109(6) Uani 1 1 d .
H16F H 0.4756 -0.2844 0.2769 0.131 Uiso 1 1 calc R
C17F C 0.4068(11) -0.2445(4) 0.2208(11) 0.108(7) Uani 1 1 d .
H17F H 0.3800 -0.2366 0.2719 0.130 Uiso 1 1 calc R
C1G C -0.0092(8) -0.1618(3) 0.0460(7) 0.041(3) Uani 1 1 d .
H1G H -0.0612 -0.1533 0.0765 0.049 Uiso 1 1 calc R
C2G C -0.0069(7) -0.1556(3) -0.0436(6) 0.036(3) Uani 1 1 d .
C3G C 0.0710(8) -0.1693(3) -0.0873(7) 0.039(3) Uani 1 1 d .
C4G C 0.1459(8) -0.1871(3) -0.0482(7) 0.047(3) Uani 1 1 d .
C5G C 0.1415(8) -0.1918(3) 0.0410(7) 0.048(3) Uani 1 1 d .
C6G C 0.0632(7) -0.1800(3) 0.0911(6) 0.033(2) Uani 1 1 d .
C7G C 0.2327(8) -0.2010(3) -0.0959(7) 0.050(3) Uani 1 1 d .
H7G1 H 0.2813 -0.1830 -0.0973 0.074 Uiso 1 1 calc R
H7G2 H 0.2135 -0.2073 -0.1542 0.074 Uiso 1 1 calc R
H7G3 H 0.2581 -0.2214 -0.0661 0.074 Uiso 1 1 calc R
C8G C -0.0882(7) -0.1360(3) -0.0920(6) 0.042(3) Uani 1 1 d .
H8G H -0.0912 -0.1451 -0.1518 0.051 Uiso 1 1 calc R
C9G C -0.1860(8) -0.1423(3) -0.0533(7) 0.050(3) Uani 1 1 d .
H9G1 H -0.1934 -0.1673 -0.0423 0.060 Uiso 1 1 calc R
H9G2 H -0.1879 -0.1302 0.0022 0.060 Uiso 1 1 calc R
C10G C -0.2689(9) -0.1301(4) -0.1089(9) 0.075(4) Uani 1 1 d .
H10M H -0.2665 -0.1046 -0.1158 0.090 Uiso 1 1 calc R
H10N H -0.2665 -0.1409 -0.1659 0.090 Uiso 1 1 calc R
C11G C -0.3568(16) -0.1401(6) -0.0671(15) 0.161(9) Uiso 1 1 d .
H11S H -0.3564 -0.1651 -0.0565 0.242 Uiso 1 1 calc R
H11T H -0.4111 -0.1342 -0.1041 0.242 Uiso 1 1 calc R
H11U H -0.3612 -0.1278 -0.0128 0.242 Uiso 1 1 calc R
C12G C 0.1170(8) -0.1459(3) -0.3370(7) 0.044(3) Uani 1 1 d .
C13G C 0.1986(8) -0.1353(4) -0.3824(7) 0.059(3) Uani 1 1 d .
H13G H 0.2491 -0.1233 -0.3545 0.070 Uiso 1 1 calc R
C14G C 0.2008(12) -0.1434(4) -0.4707(8) 0.074(4) Uani 1 1 d .
H14G H 0.2519 -0.1355 -0.5033 0.089 Uiso 1 1 calc R
C15G C 0.1297(10) -0.1626(3) -0.5097(7) 0.053(3) Uani 1 1 d .
H15G H 0.1347 -0.1684 -0.5682 0.063 Uiso 1 1 calc R
C16G C 0.0508(11) -0.1738(3) -0.4662(7) 0.059(4) Uani 1 1 d .
H16G H 0.0026 -0.1870 -0.4941 0.070 Uiso 1 1 calc R
C17G C 0.0450(10) -0.1643(3) -0.3755(7) 0.052(3) Uani 1 1 d .
H17G H -0.0082 -0.1710 -0.3440 0.063 Uiso 1 1 calc R
C1H C -0.0823(7) -0.0724(3) -0.0282(6) 0.036(2) Uani 1 1 d .
H1H H -0.1199 -0.0805 0.0167 0.043 Uiso 1 1 calc R
C2H C -0.0518(8) -0.0371(3) -0.0281(7) 0.046(3) Uani 1 1 d .
C3H C 0.0062(9) -0.0271(3) -0.0966(7) 0.046(3) Uani 1 1 d .
C4H C 0.0303(9) -0.0484(3) -0.1641(6) 0.052(3) Uani 1 1 d .
C5H C -0.0010(8) -0.0837(3) -0.1590(6) 0.041(3) Uani 1 1 d .
C6H C -0.0564(7) -0.0962(3) -0.0962(7) 0.039(3) Uani 1 1 d .
C7H C 0.0903(9) -0.0367(3) -0.2386(7) 0.061(3) Uani 1 1 d .
H7H1 H 0.0744 -0.0128 -0.2536 0.091 Uiso 1 1 calc R
H7H2 H 0.0775 -0.0518 -0.2879 0.091 Uiso 1 1 calc R
H7H3 H 0.1572 -0.0382 -0.2220 0.091 Uiso 1 1 calc R
C8H C -0.0813(7) -0.0119(3) 0.0416(6) 0.039(3) Uani 1 1 d .
H8H H -0.0782 0.0118 0.0162 0.046 Uiso 1 1 calc R
C9H C -0.1838(7) -0.0167(3) 0.0716(7) 0.048(3) Uani 1 1 d .
H9H1 H -0.1898 -0.0400 0.0970 0.058 Uiso 1 1 calc R
H9H2 H -0.1959 0.0005 0.1167 0.058 Uiso 1 1 calc R
C10H C -0.2581(9) -0.0127(3) 0.0012(9) 0.065(4) Uani 1 1 d .
H10O H -0.3211 -0.0133 0.0266 0.079 Uiso 1 1 calc R
H10P H -0.2539 -0.0326 -0.0380 0.079 Uiso 1 1 calc R
C11H C -0.2492(13) 0.0224(5) -0.0529(12) 0.111(6) Uani 1 1 d .
H11V H -0.2473 0.0422 -0.0141 0.167 Uiso 1 1 calc R
H11W H -0.3036 0.0245 -0.0924 0.167 Uiso 1 1 calc R
H11$ H -0.1911 0.0217 -0.0852 0.167 Uiso 1 1 calc R
C12H C 0.1501(8) 0.0634(3) -0.0914(7) 0.050(3) Uani 1 1 d .
C13H C 0.1957(9) 0.0902(3) -0.0434(8) 0.061(3) Uani 1 1 d .
H13H H 0.2107 0.0868 0.0153 0.073 Uiso 1 1 calc R
C14H C 0.2178(9) 0.1208(4) -0.0821(10) 0.070(4) Uani 1 1 d .
H14H H 0.2452 0.1391 -0.0494 0.085 Uiso 1 1 calc R
C15H C 0.2000(10) 0.1254(4) -0.1714(10) 0.078(5) Uani 1 1 d .
H15H H 0.2143 0.1471 -0.1964 0.093 Uiso 1 1 calc R
C16H C 0.1599(10) 0.0976(4) -0.2265(10) 0.076(4) Uani 1 1 d .
H16H H 0.1516 0.0999 -0.2864 0.092 Uiso 1 1 calc R
C17H C 0.1365(8) 0.0689(4) -0.1841(8) 0.060(3) Uani 1 1 d .
H17H H 0.1088 0.0506 -0.2163 0.072 Uiso 1 1 calc R
C1S C -0.3905(14) -0.0640(5) 0.2872(13) 0.133(7) Uiso 1 1 d .
H1S1 H -0.4124 -0.0432 0.3164 0.199 Uiso 1 1 calc R
H1S2 H -0.4406 -0.0814 0.2860 0.199 Uiso 1 1 calc R
H1S3 H -0.3740 -0.0581 0.2288 0.199 Uiso 1 1 calc R
O1S O -0.3104(9) -0.0773(4) 0.3312(8) 0.113(4) Uiso 1 1 d .
H1S H -0.2618 -0.0720 0.3050 0.169 Uiso 1 1 calc R
O1W O 0.3721(13) 0.1767(5) 0.0571(11) 0.193(7) Uiso 1 1 d .
O2W O 0.2990(12) 0.1296(5) 0.1732(11) 0.183(7) Uiso 1 1 d .
O3W O 0.3594(18) 0.3276(7) 0.7946(16) 0.261(10) Uiso 1 1 d .
O4W O 0.3299(17) 0.2307(6) 0.3418(15) 0.247(10) Uiso 1 1 d .

loop_
_atom_site_aniso_label
_atom_site_aniso_U_11
_atom_site_aniso_U_22
_atom_site_aniso_U_33
_atom_site_aniso_U_23
_atom_site_aniso_U_13
_atom_site_aniso_U_12
Cl1X 0.075(2) 0.079(2) 0.061(2) -0.0010(17) 0.0052(17) -0.0073(18)
O1X 0.061(5) 0.044(5) 0.058(5) -0.017(4) -0.008(4) -0.007(4)
N1X 0.074(7) 0.043(6) 0.038(5) 0.003(4) 0.006(5) -0.013(5)
C1X 0.051(8) 0.080(10) 0.044(7) 0.012(6) -0.004(6) -0.019(7)
C2X 0.059(8) 0.054(7) 0.040(6) 0.010(6) 0.008(6) -0.002(6)
C3X 0.106(13) 0.092(12) 0.086(10) 0.051(9) 0.017(9) 0.003(9)
C4X 0.070(8) 0.036(7) 0.043(6) -0.015(5) 0.001(6) -0.012(6)
C5X 0.062(8) 0.040(7) 0.052(7) 0.007(6) 0.017(6) -0.013(6)
C6X 0.049(7) 0.054(7) 0.057(7) 0.005(6) 0.018(6) 0.005(6)
C7X 0.078(10) 0.124(13) 0.053(8) 0.005(8) 0.000(7) -0.028(9)
C8X 0.065(10) 0.121(13) 0.063(9) 0.018(8) 0.025(7) -0.006(9)
C9X 0.118(14) 0.103(13) 0.071(10) -0.005(9) 0.001(10) -0.026(11)
C10X 0.077(10) 0.107(12) 0.053(8) -0.014(7) 0.035(7) -0.032(8)
Cl1Y 0.0613(19) 0.059(2) 0.0578(19) -0.0059(15) 0.0045(15) -0.0030(15)
O1Y 0.078(6) 0.057(5) 0.056(5) -0.015(4) -0.014(4) 0.007(4)
N1Y 0.059(6) 0.039(5) 0.032(5) 0.002(4) 0.008(4) 0.003(4)
C1Y 0.066(9) 0.052(8) 0.047(7) -0.009(6) 0.009(6) -0.011(6)
C2Y 0.067(8) 0.049(7) 0.045(7) -0.012(5) -0.007(6) -0.006(6)
C3Y 0.061(8) 0.065(8) 0.069(8) -0.023(7) 0.000(7) -0.002(7)
C4Y 0.039(7) 0.047(7) 0.064(7) -0.023(6) -0.007(6) 0.020(6)
C5Y 0.043(7) 0.090(11) 0.046(7) -0.011(7) 0.018(6) 0.000(7)
C6Y 0.157(16) 0.074(11) 0.065(9) 0.013(8) 0.046(10) -0.041(11)
P1A 0.0563(18) 0.0373(17) 0.0341(15) 0.0023(13) 0.0097(13) 0.0029(14)
O1A 0.058(5) 0.038(4) 0.042(4) -0.001(3) 0.004(4) -0.002(4)
O2A 0.060(5) 0.038(4) 0.031(4) -0.001(3) 0.012(3) 0.011(4)
O3A 0.060(5) 0.046(5) 0.045(4) 0.003(4) 0.021(4) -0.002(4)
P1B 0.0552(19) 0.0465(19) 0.0355(16) -0.0018(14) -0.0010(13) -0.0139(15)
O1B 0.047(4) 0.043(5) 0.036(4) -0.005(3) -0.005(3) -0.009(3)
O2B 0.056(5) 0.040(5) 0.050(5) -0.005(4) -0.005(4) 0.007(4)
O3B 0.084(6) 0.053(5) 0.033(4) -0.013(3) 0.010(4) -0.020(4)
P1C 0.064(2) 0.0356(17) 0.0402(17) 0.0000(13) 0.0010(14) 0.0066(15)
O1C 0.069(5) 0.031(4) 0.035(4) -0.003(3) 0.000(3) 0.003(3)
O2C 0.056(5) 0.039(4) 0.031(4) -0.004(3) -0.001(3) 0.003(4)
O3C 0.071(6) 0.047(5) 0.068(6) 0.004(4) -0.004(4) 0.008(4)
P1D 0.068(2) 0.0438(19) 0.0273(15) -0.0036(13) 0.0061(14) -0.0058(16)
O1D 0.069(5) 0.045(5) 0.023(4) -0.006(3) -0.007(3) -0.002(4)
O2D 0.097(6) 0.030(4) 0.025(4) -0.001(3) 0.004(4) -0.009(4)
O3D 0.058(5) 0.049(5) 0.034(4) -0.006(3) 0.004(3) -0.012(4)
P1E 0.0453(17) 0.0362(17) 0.0382(16) -0.0019(13) -0.0032(13) -0.0050(13)
O1E 0.054(4) 0.031(4) 0.031(4) -0.003(3) -0.005(3) -0.009(3)
O2E 0.046(4) 0.032(4) 0.035(4) -0.002(3) -0.003(3) -0.008(3)
O3E 0.068(5) 0.055(5) 0.029(4) -0.002(3) 0.011(3) 0.005(4)
P1F 0.0497(18) 0.0358(17) 0.0383(16) -0.0017(13) 0.0063(13) 0.0020(14)
O1F 0.047(4) 0.032(4) 0.034(4) 0.002(3) 0.004(3) 0.001(3)
O2F 0.060(5) 0.027(4) 0.037(4) -0.001(3) 0.004(3) 0.014(3)
O3F 0.083(6) 0.035(4) 0.041(4) -0.001(3) 0.013(4) -0.001(4)
P1G 0.062(2) 0.0444(19) 0.0307(15) -0.0077(13) 0.0015(13) -0.0024(15)
O1G 0.070(5) 0.063(6) 0.019(4) -0.005(3) 0.005(3) 0.008(4)
O2G 0.070(5) 0.037(4) 0.024(4) -0.003(3) -0.005(3) 0.003(4)
O3G 0.063(5) 0.053(5) 0.056(5) -0.005(4) -0.020(4) 0.000(4)
P1H 0.0573(19) 0.0340(17) 0.0410(16) 0.0064(13) 0.0020(14) 0.0066(14)
O1H 0.060(5) 0.029(4) 0.041(4) 0.009(3) 0.001(3) 0.001(3)
O2H 0.066(5) 0.033(4) 0.036(4) 0.000(3) 0.001(3) 0.001(4)
O3H 0.068(5) 0.037(5) 0.052(5) 0.001(4) 0.000(4) 0.013(4)
C1A 0.060(7) 0.029(6) 0.018(5) -0.006(4) -0.005(5) -0.007(5)
C2A 0.058(7) 0.017(6) 0.030(6) -0.003(4) 0.008(5) 0.000(5)
C3A 0.060(7) 0.028(6) 0.027(6) -0.008(5) -0.007(5) -0.008(5)
C4A 0.069(8) 0.018(6) 0.032(6) -0.007(5) -0.003(5) 0.009(5)
C5A 0.088(9) 0.036(7) 0.016(5) -0.007(5) 0.004(6) -0.011(6)
C6A 0.050(7) 0.040(7) 0.035(6) -0.013(5) 0.005(5) -0.012(5)
C7A 0.073(8) 0.065(9) 0.029(6) 0.008(6) 0.009(6) 0.001(7)
C8A 0.052(7) 0.037(6) 0.019(5) -0.004(4) 0.007(5) 0.000(5)
C9A 0.058(7) 0.046(7) 0.030(6) -0.002(5) 0.009(5) -0.004(6)
C10A 0.066(8) 0.044(7) 0.040(6) 0.009(5) 0.022(5) 0.007(6)
C11A 0.086(11) 0.177(19) 0.067(10) 0.032(11) 0.029(8) -0.043(12)
C12A 0.073(9) 0.049(8) 0.060(8) 0.008(7) 0.029(7) 0.020(6)
C17A 0.127(14) 0.106(13) 0.112(13) -0.056(11) -0.017(11) 0.091(12)
C1B 0.044(6) 0.046(7) 0.019(5) 0.002(5) 0.014(4) 0.007(5)
C2B 0.032(6) 0.042(7) 0.019(5) -0.003(5) 0.007(4) 0.005(5)
C3B 0.053(7) 0.036(7) 0.025(5) -0.003(5) 0.012(5) -0.014(5)
C4B 0.044(7) 0.046(7) 0.036(6) 0.006(5) 0.004(5) -0.004(6)
C5B 0.049(7) 0.036(7) 0.027(6) 0.007(5) 0.004(5) 0.005(5)
C6B 0.046(7) 0.023(6) 0.029(6) -0.002(4) 0.009(5) -0.003(5)
C7B 0.047(7) 0.062(8) 0.056(8) 0.014(6) -0.006(6) 0.004(6)
C8B 0.041(6) 0.043(7) 0.026(5) -0.004(5) 0.001(4) 0.006(5)
C9B 0.055(7) 0.029(6) 0.049(7) -0.005(5) 0.010(5) 0.008(5)
C10B 0.061(8) 0.060(8) 0.026(6) 0.008(5) 0.017(5) 0.008(6)
C11B 0.081(9) 0.057(8) 0.055(8) -0.002(6) 0.007(7) 0.019(7)
C12B 0.057(7) 0.056(8) 0.034(6) 0.004(5) -0.013(5) 0.001(6)
C13B 0.074(10) 0.058(9) 0.101(11) -0.002(8) -0.036(8) -0.024(8)
C14B 0.068(9) 0.048(8) 0.111(12) -0.012(8) -0.011(8) -0.012(7)
C15B 0.136(15) 0.121(14) 0.058(10) -0.017(9) 0.005(10) -0.076(12)
C1C 0.054(7) 0.036(6) 0.034(6) -0.011(5) -0.006(5) 0.001(5)
C2C 0.046(7) 0.034(7) 0.036(6) -0.003(5) 0.003(5) 0.003(5)
C3C 0.076(8) 0.037(7) 0.027(6) 0.007(5) -0.007(5) 0.001(6)
C4C 0.055(7) 0.027(6) 0.057(7) -0.013(5) 0.001(6) -0.007(5)
C5C 0.070(8) 0.037(7) 0.031(6) 0.000(5) -0.021(5) -0.001(6)
C6C 0.062(8) 0.040(7) 0.038(6) -0.003(5) -0.008(5) -0.005(6)
C7C 0.085(9) 0.032(7) 0.068(8) 0.005(6) -0.004(7) -0.004(6)
C8C 0.054(7) 0.028(6) 0.038(6) -0.003(5) -0.012(5) 0.001(5)
C9C 0.047(7) 0.065(8) 0.034(6) -0.008(6) -0.004(5) 0.013(6)
C10C 0.062(9) 0.091(12) 0.065(9) 0.003(8) -0.017(7) 0.007(8)
C11C 0.079(11) 0.130(15) 0.069(10) -0.023(10) -0.022(8) 0.025(10)
C12C 0.045(7) 0.045(7) 0.039(7) -0.001(5) -0.001(5) 0.002(5)
C13C 0.081(9) 0.041(8) 0.077(10) 0.002(7) 0.019(7) -0.005(7)
C14C 0.097(11) 0.082(11) 0.063(9) 0.019(8) -0.008(8) -0.024(9)
C15C 0.071(9) 0.071(10) 0.069(10) -0.005(8) 0.022(7) -0.006(8)
C16C 0.072(9) 0.058(8) 0.061(9) 0.008(7) 0.021(7) -0.019(7)
C17C 0.090(10) 0.065(9) 0.047(7) 0.012(7) -0.002(7) -0.006(8)
C1D 0.054(7) 0.046(8) 0.033(6) -0.001(5) -0.013(5) 0.003(6)
C2D 0.041(6) 0.046(7) 0.022(5) 0.009(5) -0.010(4) -0.009(5)
C3D 0.053(7) 0.051(8) 0.029(6) -0.012(5) -0.003(5) -0.001(6)
C4D 0.042(6) 0.040(7) 0.030(6) 0.004(5) -0.010(4) -0.001(5)
C5D 0.069(8) 0.037(7) 0.038(7) -0.008(5) -0.012(6) -0.004(6)
C6D 0.036(6) 0.058(8) 0.022(5) -0.003(5) -0.006(4) 0.006(6)
C7D 0.083(9) 0.040(7) 0.038(6) -0.001(5) 0.012(6) -0.007(6)
C8D 0.053(7) 0.046(7) 0.029(6) -0.013(5) -0.007(5) -0.014(6)
C9D 0.044(7) 0.069(9) 0.063(8) 0.004(7) -0.008(6) -0.021(6)
C10D 0.077(10) 0.111(13) 0.059(9) 0.018(8) -0.013(7) -0.018(9)
C12D 0.058(8) 0.049(7) 0.036(6) 0.011(5) 0.010(6) 0.011(6)
C13D 0.082(9) 0.055(8) 0.027(6) -0.006(5) 0.009(6) 0.000(7)
C14D 0.068(9) 0.063(9) 0.062(9) 0.009(7) 0.013(7) 0.008(7)
C15D 0.109(12) 0.041(8) 0.041(7) 0.000(6) 0.009(8) 0.005(7)
C16D 0.082(10) 0.060(8) 0.033(7) -0.004(6) -0.007(6) -0.002(7)
C17D 0.071(8) 0.047(8) 0.031(7) -0.001(5) -0.008(6) -0.002(6)
C1E 0.042(6) 0.032(6) 0.026(5) -0.005(5) 0.001(4) -0.002(5)
C2E 0.047(6) 0.020(5) 0.027(5) -0.010(4) 0.004(5) 0.003(5)
C3E 0.047(7) 0.046(7) 0.035(6) -0.015(5) -0.008(5) 0.008(6)
C4E 0.053(7) 0.030(6) 0.032(6) 0.006(5) -0.003(5) 0.002(5)
C5E 0.067(8) 0.030(6) 0.042(7) 0.000(5) 0.012(6) 0.006(6)
C6E 0.055(7) 0.030(6) 0.022(5) -0.004(5) -0.006(5) 0.010(5)
C7E 0.059(8) 0.061(8) 0.033(6) 0.006(5) -0.009(5) -0.008(6)
C8E 0.055(7) 0.032(6) 0.034(6) -0.002(5) -0.009(5) -0.007(5)
C9E 0.046(7) 0.029(6) 0.043(6) -0.001(5) 0.000(5) 0.006(5)
C10E 0.047(7) 0.040(7) 0.050(7) 0.013(5) 0.017(5) 0.010(5)
C11E 0.078(9) 0.076(9) 0.026(6) 0.003(6) 0.001(6) 0.020(7)
C12E 0.039(6) 0.037(7) 0.052(7) -0.010(5) -0.001(5) 0.001(5)
C13E 0.080(9) 0.069(9) 0.070(9) 0.008(7) -0.045(7) -0.024(7)
C14E 0.100(12) 0.114(14) 0.095(12) -0.004(10) -0.058(10) -0.038(11)
C15E 0.076(10) 0.057(9) 0.081(10) -0.014(8) -0.029(8) -0.014(8)
C16E 0.070(9) 0.076(10) 0.075(9) -0.006(8) -0.010(8) -0.044(8)
C17E 0.060(8) 0.046(7) 0.059(7) -0.010(6) -0.016(6) -0.007(6)
C1F 0.045(6) 0.030(6) 0.029(5) 0.004(5) 0.008(5) -0.019(5)
C2F 0.036(6) 0.034(6) 0.023(5) 0.002(4) 0.004(4) -0.001(5)
C3F 0.047(7) 0.025(6) 0.035(6) -0.001(5) 0.013(5) 0.002(5)
C4F 0.033(6) 0.029(6) 0.036(6) 0.004(5) -0.001(4) -0.006(5)
C5F 0.032(6) 0.033(6) 0.034(6) -0.003(5) -0.008(4) 0.000(5)
C6F 0.059(7) 0.018(5) 0.033(6) 0.008(4) 0.015(5) -0.004(5)
C7F 0.058(8) 0.036(7) 0.046(7) -0.004(5) 0.000(5) 0.001(6)
C8F 0.027(5) 0.027(6) 0.036(6) -0.002(5) 0.011(4) 0.003(4)
C9F 0.044(6) 0.032(6) 0.034(6) -0.003(5) 0.003(5) -0.004(5)
C10F 0.065(8) 0.040(7) 0.063(8) 0.004(6) 0.010(6) 0.001(6)
C11F 0.065(9) 0.140(15) 0.068(10) 0.015(9) 0.034(7) -0.020(9)
C12F 0.045(7) 0.049(7) 0.061(8) -0.013(6) 0.007(6) 0.010(6)
C13F 0.091(11) 0.077(11) 0.068(9) -0.004(8) 0.007(8) 0.015(9)
C14F 0.083(11) 0.073(11) 0.119(14) -0.027(10) 0.005(10) 0.037(9)
C15F 0.048(10) 0.061(11) 0.27(3) 0.035(15) 0.004(14) 0.016(8)
C16F 0.121(15) 0.105(14) 0.105(13) 0.034(10) 0.044(11) 0.058(12)
C17F 0.114(13) 0.102(12) 0.111(13) 0.074(11) 0.060(10) 0.070(11)
C1G 0.050(7) 0.029(6) 0.045(7) -0.005(5) 0.014(5) 0.001(5)
C2G 0.043(6) 0.035(6) 0.032(6) -0.007(5) 0.003(5) -0.007(5)
C3G 0.055(7) 0.030(6) 0.033(6) -0.006(5) -0.008(5) -0.010(5)
C4G 0.063(8) 0.050(7) 0.030(6) -0.010(5) 0.020(6) -0.008(6)
C5G 0.072(8) 0.029(6) 0.043(7) 0.008(5) 0.001(6) 0.010(6)
C6G 0.031(6) 0.027(6) 0.041(6) -0.004(5) 0.008(5) -0.003(5)
C7G 0.067(8) 0.042(7) 0.040(7) -0.013(5) 0.005(6) 0.006(6)
C8G 0.047(7) 0.050(7) 0.029(6) -0.005(5) -0.016(5) -0.014(5)
C9G 0.052(7) 0.056(8) 0.040(6) -0.014(6) 0.000(5) 0.010(6)
C10G 0.079(10) 0.060(9) 0.086(10) 0.015(7) -0.010(8) -0.004(7)
C12G 0.060(8) 0.044(7) 0.028(6) -0.007(5) 0.002(5) -0.001(6)
C13G 0.055(8) 0.076(9) 0.045(7) -0.004(6) 0.000(6) -0.006(7)
C14G 0.115(12) 0.071(10) 0.037(8) 0.026(7) 0.030(8) 0.023(9)
C15G 0.077(9) 0.052(8) 0.028(6) -0.014(6) -0.006(6) 0.018(7)
C16G 0.110(11) 0.033(7) 0.033(7) 0.001(5) -0.010(7) 0.000(7)
C17G 0.093(9) 0.037(7) 0.027(6) 0.000(5) 0.001(6) 0.000(6)
C1H 0.040(6) 0.035(7) 0.032(6) 0.003(5) 0.000(5) 0.014(5)
C2H 0.065(8) 0.033(7) 0.038(6) -0.001(5) 0.004(5) 0.009(6)
C3H 0.080(9) 0.024(6) 0.035(6) 0.005(5) -0.004(6) 0.004(6)
C4H 0.087(9) 0.046(8) 0.023(6) -0.002(5) -0.006(5) 0.019(6)
C5H 0.061(7) 0.037(7) 0.025(6) -0.006(5) 0.005(5) -0.002(5)
C6H 0.040(6) 0.037(6) 0.040(6) -0.002(5) -0.013(5) 0.011(5)
C7H 0.081(9) 0.053(8) 0.050(7) -0.010(6) 0.015(6) -0.014(7)
C8H 0.045(7) 0.040(7) 0.032(6) -0.009(5) 0.005(5) 0.001(5)
C9H 0.038(7) 0.038(7) 0.068(8) -0.011(6) 0.001(6) -0.001(5)
C10H 0.051(8) 0.060(9) 0.084(9) -0.005(7) -0.015(7) 0.028(6)
C11H 0.106(13) 0.101(14) 0.123(14) 0.035(12) -0.045(11) 0.017(10)
C12H 0.063(8) 0.040(7) 0.048(7) 0.012(6) 0.008(6) 0.007(6)
C13H 0.084(9) 0.045(8) 0.056(7) 0.000(6) 0.030(7) -0.001(7)
C14H 0.068(9) 0.049(9) 0.095(11) -0.007(8) 0.017(8) -0.011(7)
C15H 0.082(10) 0.066(10) 0.087(11) 0.058(9) 0.022(8) 0.026(8)
C16H 0.070(9) 0.073(11) 0.086(10) 0.035(9) -0.007(8) -0.014(8)
C17H 0.057(8) 0.071(9) 0.052(8) 0.017(7) -0.010(6) -0.008(7)

loop_
_atom_type_symbol
_atom_type_description
_atom_type_scat_dispersion_real
_atom_type_scat_dispersion_imag
_atom_type_scat_source
C C 0.0033 0.0016 'International Tables Vol C Tables 4.2.6.8 and 6.1.1.4'
H H 0.0000 0.0000 'International Tables Vol C Tables 4.2.6.8 and 6.1.1.4'
N N 0.0061 0.0033 'International Tables Vol C Tables 4.2.6.8 and 6.1.1.4'
O O 0.0106 0.0060 'International Tables Vol C Tables 4.2.6.8 and 6.1.1.4'
P P 0.1023 0.0942 'International Tables Vol C Tables 4.2.6.8 and 6.1.1.4'
Cl Cl 0.1484 0.1585 'International Tables Vol C Tables 4.2.6.8 and 6.1.1.4'

loop_
_geom_angle_atom_site_label_1
_geom_angle_atom_site_label_2
_geom_angle_atom_site_label_3
_geom_angle
C4X O1X H1X 109.5
C2X N1X C1X 116.5(8)
C2X N1X H1X1 108.2
C1X N1X H1X1 108.2
C2X N1X H1X2 108.2
C1X N1X H1X2 108.2
H1X1 N1X H1X2 107.3
N1X C1X H1X3 109.5
N1X C1X H1X4 109.5
H1X3 C1X H1X4 109.5
N1X C1X H1X5 109.5
H1X3 C1X H1X5 109.5
H1X4 C1X H1X5 109.5
N1X C2X C4X 111.5(9)
N1X C2X C3X 106.7(9)
C4X C2X C3X 113.2(10)
N1X C2X H2X 108.4
C4X C2X H2X 108.4
C3X C2X H2X 108.4
C2X C3X H3X1 109.5
C2X C3X H3X2 109.5
H3X1 C3X H3X2 109.5
C2X C3X H3X3 109.5
H3X1 C3X H3X3 109.5
H3X2 C3X H3X3 109.5
O1X C4X C2X 105.6(8)
O1X C4X C5X 109.1(9)
C2X C4X C5X 114.3(10)
O1X C4X H4X 109.2
C2X C4X H4X 109.2
C5X C4X H4X 109.2
C6X C5X C10X 120.6(11)
C6X C5X C4X 123.5(11)
C10X C5X C4X 116.0(10)
C5X C6X C7X 122.4(12)
C5X C6X H6X 118.8
C7X C6X H6X 118.8
C6X C7X C8X 116.7(13)
C6X C7X H7X 121.7
C8X C7X H7X 121.7
C9X C8X C7X 122.1(13)
C9X C8X H8X 119.0
C7X C8X H8X 119.0
C8X C9X C10X 120.0(14)
C8X C9X H9X 120.0
C10X C9X H9X 120.0
C5X C10X C9X 118.2(13)
C5X C10X H10X 120.9
C9X C10X H10X 120.9
C4Y O1Y H1Y 109.5
C1Y N1Y C2Y 117.2(9)
C1Y N1Y H1Y1 108.0
C2Y N1Y H1Y1 108.0
C1Y N1Y H1Y2 108.0
C2Y N1Y H1Y2 108.0
H1Y1 N1Y H1Y2 107.2
N1Y C1Y H1Y3 109.5
N1Y C1Y H1Y4 109.5
H1Y3 C1Y H1Y4 109.5
N1Y C1Y H1Y5 109.5
H1Y3 C1Y H1Y5 109.5
H1Y4 C1Y H1Y5 109.5
C3Y C2Y C4Y 113.6(10)
C3Y C2Y N1Y 106.3(9)
C4Y C2Y N1Y 110.4(9)
C3Y C2Y H2Y 108.8
C4Y C2Y H2Y 108.8
N1Y C2Y H2Y 108.8
C2Y C3Y H3Y1 109.5
C2Y C3Y H3Y2 109.5
H3Y1 C3Y H3Y2 109.5
C2Y C3Y H3Y3 109.5
H3Y1 C3Y H3Y3 109.5
H3Y2 C3Y H3Y3 109.5
O1Y C4Y C5Y 114.9(9)
O1Y C4Y C2Y 107.0(9)
C5Y C4Y C2Y 111.8(9)
O1Y C4Y H4Y 107.6
C5Y C4Y H4Y 107.6
C2Y C4Y H4Y 107.6
C10Y C5Y C6Y 116.0(15)
C10Y C5Y C4Y 121.3(15)
C6Y C5Y C4Y 122.6(11)
C7Y C6Y C5Y 122.3(18)
C7Y C6Y H6Y 118.8
C5Y C6Y H6Y 118.8
C8Y C7Y C6Y 126(2)
C8Y C7Y H7Y 117.2
C6Y C7Y H7Y 117.2
C9Y C8Y C7Y 123(3)
C9Y C8Y H8Y 118.5
C7Y C8Y H8Y 118.5
C8Y C9Y C10Y 113(3)
C8Y C9Y H9Y 123.5
C10Y C9Y H9Y 123.5
C5Y C10Y C9Y 120(2)
C5Y C10Y H10Y 120.2
C9Y C10Y H10Y 120.2
O3A P1A O2A 114.7(4)
O3A P1A O1A 112.1(4)
O2A P1A O1A 105.7(4)
O3A P1A C12A 116.7(5)
O2A P1A C12A 104.3(5)
O1A P1A C12A 101.9(6)
C3A O1A P1A 121.4(6)
C5B O2A P1A 119.4(6)
O3B P1B O2B 113.8(5)
O3B P1B O1B 113.4(4)
O2B P1B O1B 105.8(4)
O3B P1B C12B 117.5(5)
O2B P1B C12B 101.1(5)
O1B P1B C12B 103.8(5)
C3B O1B P1B 119.4(6)
C5C O2B P1B 119.5(7)
O3C P1C O2C 113.2(5)
O3C P1C O1C 112.7(5)
O2C P1C O1C 106.3(4)
O3C P1C C12C 116.9(5)
O2C P1C C12C 103.9(5)
O1C P1C C12C 102.6(5)
C3C O1C P1C 118.8(6)
C5D O2C P1C 118.4(6)
O3D P1D O2D 113.3(4)
O3D P1D O1D 113.3(4)
O2D P1D O1D 105.8(4)
O3D P1D C12D 119.9(5)
O2D P1D C12D 102.1(5)
O1D P1D C12D 100.7(5)
C3D O1D P1D 124.1(6)
C5A O2D P1D 120.2(6)
O3E P1E O2E 113.8(4)
O3E P1E O1E 112.1(4)
O2E P1E O1E 106.2(4)
O3E P1E C12E 118.2(5)
O2E P1E C12E 101.9(5)
O1E P1E C12E 103.2(4)
C3E O1E P1E 120.7(6)
C5F O2E P1E 119.7(6)
O3F P1F O2F 115.1(4)
O3F P1F O1F 111.9(4)
O2F P1F O1F 106.5(4)
O3F P1F C12F 118.7(5)
O2F P1F C12F 100.3(5)
O1F P1F C12F 102.7(5)
C3F O1F P1F 118.9(6)
C5G O2F P1F 123.2(7)
O3G P1G O2G 115.0(5)
O3G P1G O1G 113.9(4)
O2G P1G O1G 105.6(4)
O3G P1G C12G 116.9(5)
O2G P1G C12G 101.7(5)
O1G P1G C12G 102.0(5)
C3G O1G P1G 120.7(6)
C5H O2G P1G 121.0(6)
O3H P1H O1H 113.5(4)
O3H P1H O2H 113.4(4)
O1H P1H O2H 104.9(4)
O3H P1H C12H 118.8(5)
O1H P1H C12H 102.2(5)
O2H P1H C12H 102.3(5)
C5E O1H P1H 118.6(6)
C3H O2H P1H 119.8(7)
C2A C1A C6A 117.7(10)
C2A C1A H1A 121.2
C6A C1A H1A 121.2
C3A C2A C1A 120.7(9)
C3A C2A C8A 121.5(9)
C1A C2A C8A 117.8(9)
C2A C3A C4A 124.9(10)
C2A C3A O1A 121.5(9)
C4A C3A O1A 113.6(9)
C5A C4A C3A 112.4(9)
C5A C4A C7A 123.5(9)
C3A C4A C7A 124.1(10)
C6A C5A C4A 125.9(9)
C6A C5A O2D 118.1(10)
C4A C5A O2D 115.8(10)
C5A C6A C1A 118.4(10)
C5A C6A C8D 121.7(9)
C1A C6A C8D 119.9(9)
C4A C7A H7A1 109.5
C4A C7A H7A2 109.5
H7A1 C7A H7A2 109.5
C4A C7A H7A3 109.5
H7A1 C7A H7A3 109.5
H7A2 C7A H7A3 109.5
C6B C8A C9A 114.8(8)
C6B C8A C2A 108.2(8)
C9A C8A C2A 113.5(8)
C6B C8A H8A 106.6
C9A C8A H8A 106.6
C2A C8A H8A 106.6
C8A C9A C10A 112.8(9)
C8A C9A H9A1 109.0
C10A C9A H9A1 109.0
C8A C9A H9A2 109.0
C10A C9A H9A2 109.0
H9A1 C9A H9A2 107.8
C9A C10A C11A 113.1(11)
C9A C10A H10A 109.0
C11A C10A H10A 109.0
C9A C10A H10B 109.0
C11A C10A H10B 109.0
H10A C10A H10B 107.8
C10A C11A H11A 109.5
C10A C11A H11B 109.5
H11A C11A H11B 109.5
C10A C11A H11C 109.5
H11A C11A H11C 109.5
H11B C11A H11C 109.5
C13A C12A C17A 120.7(16)
C13A C12A P1A 119.2(13)
C17A C12A P1A 118.4(11)
C12A C13A C14A 118(2)
C12A C13A H13A 120.8
C14A C13A H13A 120.8
C15A C14A C13A 117(3)
C15A C14A H14A 121.5
C13A C14A H14A 121.5
C16A C15A C14A 124(2)
C16A C15A H15A 118.2
C14A C15A H15A 118.2
C15A C16A C17A 117(2)
C15A C16A H16A 121.6
C17A C16A H16A 121.6
C12A C17A C16A 120.7(17)
C12A C17A H17A 119.7
C16A C17A H17A 119.7
C2B C1B C6B 124.5(10)
C2B C1B H1B 117.8
C6B C1B H1B 117.8
C1B C2B C3B 115.5(9)
C1B C2B C8B 122.0(9)
C3B C2B C8B 122.4(9)
C2B C3B C4B 125.7(9)
C2B C3B O1B 117.9(9)
C4B C3B O1B 116.4(9)
C5B C4B C3B 114.2(10)
C5B C4B C7B 123.2(11)
C3B C4B C7B 122.6(10)
C4B C5B C6B 125.9(10)
C4B C5B O2A 117.1(9)
C6B C5B O2A 117.0(9)
C5B C6B C1B 114.1(9)
C5B C6B C8A 123.9(9)
C1B C6B C8A 121.9(9)
C4B C7B H7B1 109.5
C4B C7B H7B2 109.5
H7B1 C7B H7B2 109.5
C4B C7B H7B3 109.5
H7B1 C7B H7B3 109.5
H7B2 C7B H7B3 109.5
C9B C8B C2B 112.9(9)
C9B C8B C6C 114.5(8)
C2B C8B C6C 109.2(8)
C9B C8B H8B 106.6
C2B C8B H8B 106.6
C6C C8B H8B 106.6
C10B C9B C8B 114.2(9)
C10B C9B H9B1 108.7
C8B C9B H9B1 108.7
C10B C9B H9B2 108.7
C8B C9B H9B2 108.7
H9B1 C9B H9B2 107.6
C9B C10B C11B 116.9(10)
C9B C10B H10C 108.1
C11B C10B H10C 108.1
C9B C10B H10D 108.1
C11B C10B H10D 108.1
H10C C10B H10D 107.3
C10B C11B H11D 109.5
C10B C11B H11E 109.5
H11D C11B H11E 109.5
C10B C11B H11F 109.5
H11D C11B H11F 109.5
H11E C11B H11F 109.5
C13B C12B C17B 118.3(14)
C13B C12B P1B 121.7(9)
C17B C12B P1B 119.6(13)
C12B C13B C14B 126.2(14)
C12B C13B H13B 116.9
C14B C13B H13B 116.9
C13B C14B C15B 118.8(14)
C13B C14B H14B 120.6
C15B C14B H14B 120.6
C16B C15B C14B 115.7(17)
C16B C15B H15B 122.2
C14B C15B H15B 122.2
C15B C16B C17B 125(2)
C15B C16B H16B 117.6
C17B C16B H16B 117.6
C12B C17B C16B 115.7(19)
C12B C17B H17B 122.2
C16B C17B H17B 122.2
C6C C1C C2C 122.8(11)
C6C C1C H1C 118.6
C2C C1C H1C 118.6
C3C C2C C1C 116.7(9)
C3C C2C C8C 118.3(9)
C1C C2C C8C 125.0(9)
C2C C3C O1C 120.9(9)
C2C C3C C4C 124.7(10)
O1C C3C C4C 114.4(10)
C5C C4C C3C 112.5(9)
C5C C4C C7C 123.4(10)
C3C C4C C7C 124.0(10)
C6C C5C O2B 122.8(10)
C6C C5C C4C 123.3(10)
O2B C5C C4C 113.8(10)
C1C C6C C5C 119.9(10)
C1C C6C C8B 121.8(10)
C5C C6C C8B 118.3(9)
C4C C7C H7C1 109.5
C4C C7C H7C2 109.5
H7C1 C7C H7C2 109.5
C4C C7C H7C3 109.5
H7C1 C7C H7C3 109.5
H7C2 C7C H7C3 109.5
C2C C8C C9C 113.5(8)
C2C C8C C6D 107.5(8)
C9C C8C C6D 112.6(8)
C2C C8C H8C 107.7
C9C C8C H8C 107.7
C6D C8C H8C 107.7
C10C C9C C8C 114.2(10)
C10C C9C H9C1 108.7
C8C C9C H9C1 108.7
C10C C9C H9C2 108.7
C8C C9C H9C2 108.7
H9C1 C9C H9C2 107.6
C9C C10C C11C 115.3(12)
C9C C10C H10E 108.4
C11C C10C H10E 108.4
C9C C10C H10F 108.4
C11C C10C H10F 108.4
H10E C10C H10F 107.5
C10C C11C H11G 109.5
C10C C11C H11H 109.5
H11G C11C H11H 109.5
C10C C11C H11I 109.5
H11G C11C H11I 109.5
H11H C11C H11I 109.5
C17C C12C C13C 118.3(11)
C17C C12C P1C 121.1(9)
C13C C12C P1C 120.2(9)
C12C C13C C14C 120.0(13)
C12C C13C H13C 120.0
C14C C13C H13C 120.0
C15C C14C C13C 122.5(14)
C15C C14C H14C 118.8
C13C C14C H14C 118.8
C14C C15C C16C 118.0(13)
C14C C15C H15C 121.0
C16C C15C H15C 121.0
C17C C16C C15C 118.2(13)
C17C C16C H16C 120.9
C15C C16C H16C 120.9
C12C C17C C16C 122.8(12)
C12C C17C H17C 118.6
C16C C17C H17C 118.6
C6D C1D C2D 124.1(11)
C6D C1D H1D 117.9
C2D C1D H1D 117.9
C1D C2D C3D 114.6(10)
C1D C2D C8D 124.8(9)
C3D C2D C8D 120.6(9)
C4D C3D O1D 118.2(9)
C4D C3D C2D 124.1(10)
O1D C3D C2D 117.7(10)
C3D C4D C5D 114.9(10)
C3D C4D C7D 122.3(10)
C5D C4D C7D 122.7(10)
C6D C5D C4D 124.3(10)
C6D C5D O2C 121.9(10)
C4D C5D O2C 113.8(9)
C5D C6D C1D 117.8(10)
C5D C6D C8C 119.2(10)
C1D C6D C8C 123.0(10)
C4D C7D H7D1 109.5
C4D C7D H7D2 109.5
H7D1 C7D H7D2 109.5
C4D C7D H7D3 109.5
H7D1 C7D H7D3 109.5
H7D2 C7D H7D3 109.5
C2D C8D C6A 109.8(8)
C2D C8D C9D 111.8(9)
C6A C8D C9D 112.7(9)
C2D C8D H8D 107.4
C6A C8D H8D 107.4
C9D C8D H8D 107.4
C10D C9D C8D 114.6(10)
C10D C9D H9D1 108.6
C8D C9D H9D1 108.6
C10D C9D H9D2 108.6
C8D C9D H9D2 108.6
H9D1 C9D H9D2 107.6
C11D C10D C9D 114.1(17)
C11D C10D H10G 108.7
C9D C10D H10G 108.7
C11D C10D H10H 108.7
C9D C10D H10H 108.7
H10G C10D H10H 107.6
C10D C11D H11J 109.5
C10D C11D H11K 109.5
H11J C11D H11K 109.5
C10D C11D H11L 109.5
H11J C11D H11L 109.5
H11K C11D H11L 109.5
C13D C12D C17D 119.1(10)
C13D C12D P1D 118.0(9)
C17D C12D P1D 122.8(9)
C12D C13D C14D 120.1(12)
C12D C13D H13D 120.0
C14D C13D H13D 120.0
C15D C14D C13D 119.6(12)
C15D C14D H14D 120.2
C13D C14D H14D 120.2
C14D C15D C16D 118.9(12)
C14D C15D H15D 120.5
C16D C15D H15D 120.5
C17D C16D C15D 123.4(12)
C17D C16D H16D 118.3
C15D C16D H16D 118.3
C16D C17D C12D 118.8(12)
C16D C17D H17D 120.6
C12D C17D H17D 120.6
C6E C1E C2E 123.1(9)
C6E C1E H1E 118.4
C2E C1E H1E 118.4
C3E C2E C1E 117.6(9)
C3E C2E C8E 120.5(9)
C1E C2E C8E 121.8(9)
C2E C3E C4E 123.3(10)
C2E C3E O1E 119.4(9)
C4E C3E O1E 117.3(10)
C5E C4E C3E 115.2(10)
C5E C4E C7E 124.1(9)
C3E C4E C7E 120.6(9)
C4E C5E C6E 126.7(10)
C4E C5E O1H 116.8(10)
C6E C5E O1H 116.5(9)
C1E C6E C5E 114.0(9)
C1E C6E C8H 124.2(9)
C5E C6E C8H 121.6(9)
C4E C7E H7E1 109.5
C4E C7E H7E2 109.5
H7E1 C7E H7E2 109.5
C4E C7E H7E3 109.5
H7E1 C7E H7E3 109.5
H7E2 C7E H7E3 109.5
C2E C8E C6F 110.3(8)
C2E C8E C9E 113.7(8)
C6F C8E C9E 113.7(8)
C2E C8E H8E 106.2
C6F C8E H8E 106.2
C9E C8E H8E 106.2
C10E C9E C8E 114.2(8)
C10E C9E H9E1 108.7
C8E C9E H9E1 108.7
C10E C9E H9E2 108.7
C8E C9E H9E2 108.7
H9E1 C9E H9E2 107.6
C11E C10E C9E 113.1(9)
C11E C10E H10I 109.0
C9E C10E H10I 109.0
C11E C10E H10J 109.0
C9E C10E H10J 109.0
H10I C10E H10J 107.8
C10E C11E H11M 109.5
C10E C11E H11N 109.5
H11M C11E H11N 109.5
C10E C11E H11O 109.5
H11M C11E H11O 109.5
H11N C11E H11O 109.5
C13E C12E C17E 118.4(10)
C13E C12E P1E 124.2(9)
C17E C12E P1E 117.3(9)
C12E C13E C14E 123.7(14)
C12E C13E H13E 118.1
C14E C13E H13E 118.1
C15E C14E C13E 117.7(15)
C15E C14E H14E 121.2
C13E C14E H14E 121.2
C14E C15E C16E 121.2(12)
C14E C15E H15E 119.4
C16E C15E H15E 119.4
C15E C16E C17E 121.6(13)
C15E C16E H16E 119.2
C17E C16E H16E 119.2
C16E C17E C12E 117.1(12)
C16E C17E H17E 121.5
C12E C17E H17E 121.5
C6F C1F C2F 122.9(10)
C6F C1F H1F 118.6
C2F C1F H1F 118.6
C3F C2F C1F 114.8(9)
C3F C2F C8F 123.2(9)
C1F C2F C8F 122.0(8)
C2F C3F C4F 127.3(9)
C2F C3F O1F 119.2(9)
C4F C3F O1F 113.4(9)
C5F C4F C3F 112.7(8)
C5F C4F C7F 123.1(9)
C3F C4F C7F 124.3(9)
C4F C5F C6F 126.1(9)
C4F C5F O2E 117.0(8)
C6F C5F O2E 116.8(8)
C5F C6F C1F 116.1(9)
C5F C6F C8E 122.1(9)
C1F C6F C8E 121.5(10)
C4F C7F H7F1 109.5
C4F C7F H7F2 109.5
H7F1 C7F H7F2 109.5
C4F C7F H7F3 109.5
H7F1 C7F H7F3 109.5
H7F2 C7F H7F3 109.5
C6G C8F C9F 113.2(8)
C6G C8F C2F 108.7(8)
C9F C8F C2F 113.4(8)
C6G C8F H8F 107.1
C9F C8F H8F 107.1
C2F C8F H8F 107.1
C8F C9F C10F 114.3(8)
C8F C9F H9F1 108.7
C10F C9F H9F1 108.7
C8F C9F H9F2 108.7
C10F C9F H9F2 108.7
H9F1 C9F H9F2 107.6
C11F C10F C9F 112.1(11)
C11F C10F H10K 109.2
C9F C10F H10K 109.2
C11F C10F H10L 109.2
C9F C10F H10L 109.2
H10K C10F H10L 107.9
C10F C11F H11P 109.5
C10F C11F H11Q 109.5
H11P C11F H11Q 109.5
C10F C11F H11R 109.5
H11P C11F H11R 109.5
H11Q C11F H11R 109.5
C17F C12F C13F 117.5(12)
C17F C12F P1F 125.4(10)
C13F C12F P1F 117.0(10)
C14F C13F C12F 120.4(14)
C14F C13F H13F 119.8
C12F C13F H13F 119.8
C13F C14F C15F 118.0(16)
C13F C14F H14F 121.0
C15F C14F H14F 121.0
C16F C15F C14F 120.2(15)
C16F C15F H15F 119.9
C14F C15F H15F 119.9
C15F C16F C17F 120.4(17)
C15F C16F H16F 119.8
C17F C16F H16F 119.8
C12F C17F C16F 123.1(15)
C12F C17F H17F 118.5
C16F C17F H17F 118.5
C6G C1G C2G 122.6(9)
C6G C1G H1G 118.7
C2G C1G H1G 118.7
C3G C2G C1G 117.0(10)
C3G C2G C8G 121.4(9)
C1G C2G C8G 121.6(9)
C4G C3G C2G 124.4(10)
C4G C3G O1G 116.5(9)
C2G C3G O1G 119.0(9)
C3G C4G C5G 116.5(10)
C3G C4G C7G 124.2(10)
C5G C4G C7G 119.3(11)
C4G C5G C6G 123.4(10)
C4G C5G O2F 117.6(10)
C6G C5G O2F 119.0(9)
C1G C6G C5G 116.1(9)
C1G C6G C8F 122.4(9)
C5G C6G C8F 121.5(9)
C4G C7G H7G1 109.5
C4G C7G H7G2 109.5
H7G1 C7G H7G2 109.5
C4G C7G H7G3 109.5
H7G1 C7G H7G3 109.5
H7G2 C7G H7G3 109.5
C9G C8G C2G 113.1(9)
C9G C8G C6H 114.8(9)
C2G C8G C6H 106.3(8)
C9G C8G H8G 107.4
C2G C8G H8G 107.4
C6H C8G H8G 107.4
C10G C9G C8G 114.5(10)
C10G C9G H9G1 108.6
C8G C9G H9G1 108.6
C10G C9G H9G2 108.6
C8G C9G H9G2 108.6
H9G1 C9G H9G2 107.6
C11G C10G C9G 108.2(14)
C11G C10G H10M 110.1
C9G C10G H10M 110.1
C11G C10G H10N 110.1
C9G C10G H10N 110.1
H10M C10G H10N 108.4
C10G C11G H11S 109.5
C10G C11G H11T 109.5
H11S C11G H11T 109.5
C10G C11G H11U 109.5
H11S C11G H11U 109.5
H11T C11G H11U 109.5
C17G C12G C13G 122.0(10)
C17G C12G P1G 120.8(9)
C13G C12G P1G 117.0(8)
C14G C13G C12G 117.4(12)
C14G C13G H13G 121.3
C12G C13G H13G 121.3
C15G C14G C13G 120.9(13)
C15G C14G H14G 119.5
C13G C14G H14G 119.5
C14G C15G C16G 122.4(11)
C14G C15G H15G 118.8
C16G C15G H15G 118.8
C15G C16G C17G 117.6(12)
C15G C16G H16G 121.2
C17G C16G H16G 121.2
C12G C17G C16G 119.5(12)
C12G C17G H17G 120.2
C16G C17G H17G 120.2
C2H C1H C6H 121.2(9)
C2H C1H H1H 119.4
C6H C1H H1H 119.4
C3H C2H C1H 116.0(9)
C3H C2H C8H 122.8(10)
C1H C2H C8H 121.1(9)
C4H C3H C2H 124.9(10)
C4H C3H O2H 117.9(10)
C2H C3H O2H 116.8(9)
C3H C4H C5H 115.9(10)
C3H C4H C7H 124.0(11)
C5H C4H C7H 120.1(10)
C6H C5H C4H 124.1(10)
C6H C5H O2G 119.4(9)
C4H C5H O2G 116.1(9)
C5H C6H C1H 117.6(10)
C5H C6H C8G 122.5(9)
C1H C6H C8G 119.8(9)
C4H C7H H7H1 109.5
C4H C7H H7H2 109.5
H7H1 C7H H7H2 109.5
C4H C7H H7H3 109.5
H7H1 C7H H7H3 109.5
H7H2 C7H H7H3 109.5
C2H C8H C6E 110.0(8)
C2H C8H C9H 114.8(9)
C6E C8H C9H 112.7(8)
C2H C8H H8H 106.3
C6E C8H H8H 106.3
C9H C8H H8H 106.3
C10H C9H C8H 114.0(10)
C10H C9H H9H1 108.8
C8H C9H H9H1 108.8
C10H C9H H9H2 108.8
C8H C9H H9H2 108.8
H9H1 C9H H9H2 107.7
C9H C10H C11H 114.1(11)
C9H C10H H10O 108.7
C11H C10H H10O 108.7
C9H C10H H10P 108.7
C11H C10H H10P 108.7
H10O C10H H10P 107.6
C10H C11H H11V 109.5
C10H C11H H11W 109.5
H11V C11H H11W 109.5
C10H C11H H11$ 109.5
H11V C11H H11$ 109.5
H11W C11H H11$ 109.5
C13H C12H C17H 117.5(11)
C13H C12H P1H 120.0(9)
C17H C12H P1H 122.2(10)
C14H C13H C12H 119.9(12)
C14H C13H H13H 120.0
C12H C13H H13H 120.0
C13H C14H C15H 120.4(13)
C13H C14H H14H 119.8
C15H C14H H14H 119.8
C14H C15H C16H 122.5(12)
C14H C15H H15H 118.8
C16H C15H H15H 118.8
C17H C16H C15H 114.0(13)
C17H C16H H16H 123.0
C15H C16H H16H 123.0
C16H C17H C12H 125.5(13)
C16H C17H H17H 117.3
C12H C17H H17H 117.3
O1S C1S H1S1 109.5
O1S C1S H1S2 109.5
H1S1 C1S H1S2 109.5
O1S C1S H1S3 109.5
H1S1 C1S H1S3 109.5
H1S2 C1S H1S3 109.5
C1S O1S H1S 109.5

loop_
_geom_bond_atom_site_label_1
_geom_bond_atom_site_label_2
_geom_bond_distance
O1X C4X 1.456(12)
O1X H1X 0.8200
N1X C2X 1.465(13)
N1X C1X 1.520(14)
N1X H1X1 0.9000
N1X H1X2 0.9000
C1X H1X3 0.9600
C1X H1X4 0.9600
C1X H1X5 0.9600
C2X C4X 1.475(15)
C2X C3X 1.493(18)
C2X H2X 0.9800
C3X H3X1 0.9600
C3X H3X2 0.9600
C3X H3X3 0.9600
C4X C5X 1.502(15)
C4X H4X 0.9800
C5X C6X 1.354(15)
C5X C10X 1.397(17)
C6X C7X 1.396(16)
C6X H6X 0.9300
C7X C8X 1.406(19)
C7X H7X 0.9300
C8X C9X 1.356(19)
C8X H8X 0.9300
C9X C10X 1.415(19)
C9X H9X 0.9300
C10X H10X 0.9300
O1Y C4Y 1.415(13)
O1Y H1Y 0.8200
N1Y C1Y 1.452(14)
N1Y C2Y 1.535(14)
N1Y H1Y1 0.9000
N1Y H1Y2 0.9000
C1Y H1Y3 0.9600
C1Y H1Y4 0.9600
C1Y H1Y5 0.9600
C2Y C3Y 1.469(15)
C2Y C4Y 1.522(15)
C2Y H2Y 0.9800
C3Y H3Y1 0.9600
C3Y H3Y2 0.9600
C3Y H3Y3 0.9600
C4Y C5Y 1.478(17)
C4Y H4Y 0.9800
C5Y C10Y 1.35(2)
C5Y C6Y 1.362(19)
C6Y C7Y 1.32(2)
C6Y H6Y 0.9300
C7Y C8Y 1.30(3)
C7Y H7Y 0.9300
C8Y C9Y 1.27(3)
C8Y H8Y 0.9300
C9Y C10Y 1.65(3)
C9Y H9Y 0.9300
C10Y H10Y 0.9300
P1A O3A 1.475(8)
P1A O2A 1.596(7)
P1A O1A 1.603(8)
P1A C12A 1.755(12)
O1A C3A 1.435(12)
O2A C5B 1.433(12)
P1B O3B 1.464(7)
P1B O2B 1.606(8)
P1B O1B 1.614(7)
P1B C12B 1.762(11)
O1B C3B 1.445(11)
O2B C5C 1.406(12)
P1C O3C 1.449(8)
P1C O2C 1.576(7)
P1C O1C 1.605(7)
P1C C12C 1.756(12)
O1C C3C 1.408(12)
O2C C5D 1.484(13)
P1D O3D 1.461(8)
P1D O2D 1.580(7)
P1D O1D 1.585(8)
P1D C12D 1.748(11)
O1D C3D 1.419(12)
O2D C5A 1.455(11)
P1E O3E 1.454(7)
P1E O2E 1.588(7)
P1E O1E 1.601(7)
P1E C12E 1.771(11)
O1E C3E 1.415(12)
O2E C5F 1.411(11)
P1F O3F 1.452(8)
P1F O2F 1.537(8)
P1F O1F 1.608(7)
P1F C12F 1.769(12)
O1F C3F 1.425(11)
O2F C5G 1.435(13)
P1G O3G 1.439(8)
P1G O2G 1.572(8)
P1G O1G 1.608(8)
P1G C12G 1.788(10)
O1G C3G 1.424(12)
O2G C5H 1.438(12)
P1H O3H 1.456(8)
P1H O1H 1.606(7)
P1H O2H 1.618(8)
P1H C12H 1.753(11)
O1H C5E 1.447(12)
O2H C3H 1.417(12)
C1A C2A 1.398(14)
C1A C6A 1.410(13)
C1A H1A 0.9300
C2A C3A 1.311(14)
C2A C8A 1.574(13)
C3A C4A 1.431(14)
C4A C5A 1.370(15)
C4A C7A 1.515(15)
C5A C6A 1.365(15)
C6A C8D 1.535(15)
C7A H7A1 0.9600
C7A H7A2 0.9600
C7A H7A3 0.9600
C8A C6B 1.502(14)
C8A C9A 1.507(14)
C8A H8A 0.9800
C9A C10A 1.511(14)
C9A H9A1 0.9700
C9A H9A2 0.9700
C10A C11A 1.525(16)
C10A H10A 0.9700
C10A H10B 0.9700
C11A H11A 0.9600
C11A H11B 0.9600
C11A H11C 0.9600
C12A C13A 1.31(2)
C12A C17A 1.358(18)
C13A C14A 1.45(3)
C13A H13A 0.9300
C14A C15A 1.40(3)
C14A H14A 0.9300
C15A C16A 1.28(2)
C15A H15A 0.9300
C16A C17A 1.42(2)
C16A H16A 0.9300
C17A H17A 0.9300
C1B C2B 1.367(14)
C1B C6B 1.412(14)
C1B H1B 0.9300
C2B C3B 1.380(14)
C2B C8B 1.535(14)
C3B C4B 1.387(15)
C4B C5B 1.375(15)
C4B C7B 1.482(14)
C5B C6B 1.393(14)
C7B H7B1 0.9600
C7B H7B2 0.9600
C7B H7B3 0.9600
C8B C9B 1.516(14)
C8B C6C 1.560(14)
C8B H8B 0.9800
C9B C10B 1.516(14)
C9B H9B1 0.9700
C9B H9B2 0.9700
C10B C11B 1.520(15)
C10B H10C 0.9700
C10B H10D 0.9700
C11B H11D 0.9600
C11B H11E 0.9600
C11B H11F 0.9600
C12B C13B 1.309(17)
C12B C17B 1.34(2)
C13B C14B 1.326(17)
C13B H13B 0.9300
C14B C15B 1.40(2)
C14B H14B 0.9300
C15B C16B 1.29(2)
C15B H15B 0.9300
C16B C17B 1.46(3)
C16B H16B 0.9300
C17B H17B 0.9300
C1C C6C 1.346(14)
C1C C2C 1.390(14)
C1C H1C 0.9300
C2C C3C 1.363(15)
C2C C8C 1.524(14)
C3C C4C 1.442(15)
C4C C5C 1.430(15)
C4C C7C 1.472(16)
C5C C6C 1.353(15)
C7C H7C1 0.9600
C7C H7C2 0.9600
C7C H7C3 0.9600
C8C C9C 1.557(15)
C8C C6D 1.568(14)
C8C H8C 0.9800
C9C C10C 1.449(16)
C9C H9C1 0.9700
C9C H9C2 0.9700
C10C C11C 1.50(2)
C10C H10E 0.9700
C10C H10F 0.9700
C11C H11G 0.9600
C11C H11H 0.9600
C11C H11I 0.9600
C12C C17C 1.342(16)
C12C C13C 1.366(16)
C13C C14C 1.407(18)
C13C H13C 0.9300
C14C C15C 1.331(18)
C14C H14C 0.9300
C15C C16C 1.420(18)
C15C H15C 0.9300
C16C C17C 1.406(17)
C16C H16C 0.9300
C17C H17C 0.9300
C1D C6D 1.348(15)
C1D C2D 1.366(14)
C1D H1D 0.9300
C2D C3D 1.424(14)
C2D C8D 1.531(15)
C3D C4D 1.338(14)
C4D C5D 1.409(15)
C4D C7D 1.552(14)
C5D C6D 1.323(15)
C7D H7D1 0.9600
C7D H7D2 0.9600
C7D H7D3 0.9600
C8D C9D 1.575(15)
C8D H8D 0.9800
C9D C10D 1.484(17)
C9D H9D1 0.9700
C9D H9D2 0.9700
C10D C11D 1.36(2)
C10D H10G 0.9700
C10D H10H 0.9700
C11D H11J 0.9600
C11D H11K 0.9600
C11D H11L 0.9600
C12D C13D 1.382(16)
C12D C17D 1.421(16)
C13D C14D 1.410(16)
C13D H13D 0.9300
C14D C15D 1.360(18)
C14D H14D 0.9300
C15D C16D 1.393(17)
C15D H15D 0.9300
C16D C17D 1.321(15)
C16D H16D 0.9300
C17D H17D 0.9300
C1E C6E 1.376(13)
C1E C2E 1.409(13)
C1E H1E 0.9300
C2E C3E 1.377(14)
C2E C8E 1.514(14)
C3E C4E 1.384(14)
C4E C5E 1.364(15)
C4E C7E 1.506(15)
C5E C6E 1.410(15)
C6E C8H 1.513(13)
C7E H7E1 0.9600
C7E H7E2 0.9600
C7E H7E3 0.9600
C8E C6F 1.535(14)
C8E C9E 1.573(14)
C8E H8E 0.9800
C9E C10E 1.526(14)
C9E H9E1 0.9700
C9E H9E2 0.9700
C10E C11E 1.503(16)
C10E H10I 0.9700
C10E H10J 0.9700
C11E H11M 0.9600
C11E H11N 0.9600
C11E H11O 0.9600
C12E C13E 1.310(15)
C12E C17E 1.423(15)
C13E C14E 1.387(17)
C13E H13E 0.9300
C14E C15E 1.33(2)
C14E H14E 0.9300
C15E C16E 1.346(18)
C15E H15E 0.9300
C16E C17E 1.378(16)
C16E H16E 0.9300
C17E H17E 0.9300
C1F C6F 1.403(13)
C1F C2F 1.412(14)
C1F H1F 0.9300
C2F C3F 1.367(13)
C2F C8F 1.527(14)
C3F C4F 1.417(14)
C4F C5F 1.377(13)
C4F C7F 1.441(14)
C5F C6F 1.389(14)
C7F H7F1 0.9600
C7F H7F2 0.9600
C7F H7F3 0.9600
C8F C6G 1.483(13)
C8F C9F 1.500(13)
C8F H8F 0.9800
C9F C10F 1.555(15)
C9F H9F1 0.9700
C9F H9F2 0.9700
C10F C11F 1.455(17)
C10F H10K 0.9700
C10F H10L 0.9700
C11F H11P 0.9600
C11F H11Q 0.9600
C11F H11R 0.9600
C12F C17F 1.336(17)
C12F C13F 1.419(17)
C13F C14F 1.357(19)
C13F H13F 0.9300
C14F C15F 1.42(3)
C14F H14F 0.9300
C15F C16F 1.33(3)
C15F H15F 0.9300
C16F C17F 1.34(2)
C16F H16F 0.9300
C17F H17F 0.9300
C1G C6G 1.389(14)
C1G C2G 1.399(13)
C1G H1G 0.9300
C2G C3G 1.392(15)
C2G C8G 1.527(15)
C3G C4G 1.364(15)
C4G C5G 1.387(15)
C4G C7G 1.523(15)
C5G C6G 1.423(14)
C7G H7G1 0.9600
C7G H7G2 0.9600
C7G H7G3 0.9600
C8G C9G 1.518(15)
C8G C6H 1.572(15)
C8G H8G 0.9800
C9G C10G 1.488(16)
C9G H9G1 0.9700
C9G H9G2 0.9700
C10G C11G 1.45(2)
C10G H10M 0.9700
C10G H10N 0.9700
C11G H11S 0.9600
C11G H11T 0.9600
C11G H11U 0.9600
C12G C17G 1.344(16)
C12G C13G 1.407(15)
C13G C14G 1.395(17)
C13G H13G 0.9300
C14G C15G 1.353(18)
C14G H14G 0.9300
C15G C16G 1.368(17)
C15G H15G 0.9300
C16G C17G 1.445(15)
C16G H16G 0.9300
C17G H17G 0.9300
C1H C2H 1.401(15)
C1H C6H 1.435(14)
C1H H1H 0.9300
C2H C3H 1.397(15)
C2H C8H 1.500(14)
C3H C4H 1.366(14)
C4H C5H 1.405(16)
C4H C7H 1.503(16)
C5H C6H 1.340(14)
C7H H7H1 0.9600
C7H H7H2 0.9600
C7H H7H3 0.9600
C8H C9H 1.520(14)
C8H H8H 0.9800
C9H C10H 1.483(16)
C9H H9H1 0.9700
C9H H9H2 0.9700
C10H C11H 1.57(2)
C10H H10O 0.9700
C10H H10P 0.9700
C11H H11V 0.9600
C11H H11W 0.9600
C11H H11$ 0.9600
C12H C13H 1.395(17)
C12H C17H 1.448(16)
C13H C14H 1.343(17)
C13H H13H 0.9300
C14H C15H 1.399(19)
C14H H14H 0.9300
C15H C16H 1.45(2)
C15H H15H 0.9300
C16H C17H 1.312(17)
C16H H16H 0.9300
C17H H17H 0.9300
C1S O1S 1.38(2)
C1S H1S1 0.9600
C1S H1S2 0.9600
C1S H1S3 0.9600
O1S H1S 0.8200
